data_4120645
loop_
_publ_author_name
'Wang, Xiaowu'
'Kehr, Gerald'
'Daniliuc, Constantin G.'
'Erker, Gerhard'

_publ_section_title
;
 Internal Adduct Formation of Active Intramolecular C4-bridged Frustrated
 Phosphane/Borane Lewis Pairs.
;
_journal_issue 8
_journal_name_full 'Journal of the American Chemical Society'
_journal_page_first 3293
_journal_paper_doi 10.1021/ja413060u
_journal_volume 136
_journal_year 2014
_chemical_absolute_configuration ad
_chemical_formula_sum 'C47 H43 B F10 Fe N P'
_chemical_formula_weight 909.45
_chemical_name_systematic
; 
 ? 
;
_space_group_IT_number 19
_symmetry_cell_setting orthorhombic
_symmetry_space_group_name_Hall 'P 2ac 2ab'
_symmetry_space_group_name_H-M 'P 21 21 21'
_atom_sites_solution_hydrogens geom
_atom_sites_solution_primary direct
_atom_sites_solution_secondary difmap
_audit_creation_method SHELXL-97
_cell_angle_alpha 90.00
_cell_angle_beta 90.00
_cell_angle_gamma 90.00
_cell_formula_units_Z 12
_cell_length_a 9.9126(1)
_cell_length_b 26.8254(3)
_cell_length_c 49.0400(6)
_cell_measurement_reflns_used 18304
_cell_measurement_temperature 223(2)
_cell_measurement_theta_max 27.48
_cell_measurement_theta_min 4.08
_cell_volume 13040.2(3)
_computing_cell_refinement 'Collect (Nonius B.V., 1998)'
_computing_data_collection 'Collect (Nonius B.V., 1998)'
_computing_data_reduction 'Denzo-SMN (Otwinowski & Minor, 1997)'
_computing_molecular_graphics 'XP (BrukerAXS, 2000)'
_computing_publication_material 'SHELXL-97 (Sheldrick, 1997)'
_computing_structure_refinement 'SHELXL-97 (Sheldrick, 1997)'
_computing_structure_solution 'SHELXS-97 (Sheldrick, 1990)'
_diffrn_ambient_temperature 223(2)
_diffrn_measured_fraction_theta_full 0.884
_diffrn_measured_fraction_theta_max 0.884
_diffrn_measurement_device_type 'Nonius KappaCCD APEXII'
_diffrn_measurement_method '\w and \f scans'
_diffrn_radiation_monochromator 'Montel mirror'
_diffrn_radiation_source 'rotating anode Nonius Fr591'
_diffrn_radiation_type MoK\a
_diffrn_radiation_wavelength 0.71073
_diffrn_reflns_av_R_equivalents 0.092
_diffrn_reflns_av_sigmaI/netI 0.0752
_diffrn_reflns_limit_h_max 12
_diffrn_reflns_limit_h_min -12
_diffrn_reflns_limit_k_max 33
_diffrn_reflns_limit_k_min -32
_diffrn_reflns_limit_l_max 63
_diffrn_reflns_limit_l_min -63
_diffrn_reflns_number 74312
_diffrn_reflns_theta_full 27.44
_diffrn_reflns_theta_max 27.44
_diffrn_reflns_theta_min 4.11
_exptl_absorpt_coefficient_mu 0.461
_exptl_absorpt_correction_T_max 0.9773
_exptl_absorpt_correction_T_min 0.8741
_exptl_absorpt_correction_type multi-scan
_exptl_absorpt_process_details 'Denzo (Otwinowski, Borek, Majewski & Minor, 2003)'
_exptl_crystal_colour yellow
_exptl_crystal_density_diffrn 1.390
_exptl_crystal_density_method 'not measured'
_exptl_crystal_description needle
_exptl_crystal_F_000 5616
_exptl_crystal_size_max 0.30
_exptl_crystal_size_mid 0.10
_exptl_crystal_size_min 0.05
_refine_diff_density_max 0.342
_refine_diff_density_min -0.357
_refine_diff_density_rms 0.072
_refine_ls_abs_structure_details 'Flack H D (1983), Acta Cryst. A39, 876-881'
_refine_ls_abs_structure_Flack 0.097(19)
_refine_ls_extinction_method none
_refine_ls_goodness_of_fit_ref 1.054
_refine_ls_hydrogen_treatment constr
_refine_ls_matrix_type full
_refine_ls_number_parameters 1675
_refine_ls_number_reflns 23944
_refine_ls_number_restraints 0
_refine_ls_restrained_S_all 1.054
_refine_ls_R_factor_all 0.1361
_refine_ls_R_factor_gt 0.0817
_refine_ls_shift/su_max 0.001
_refine_ls_shift/su_mean 0.000
_refine_ls_structure_factor_coef Fsqd
_refine_ls_weighting_details 'calc w=1/[\s^2^(Fo^2^)+(0.0224P)^2^+48.8995P] where P=(Fo^2^+2Fc^2^)/3'
_refine_ls_weighting_scheme calc
_refine_ls_wR_factor_gt 0.1459
_refine_ls_wR_factor_ref 0.1747
_reflns_number_gt 16407
_reflns_number_total 23944
_reflns_threshold_expression >2sigma(I)
_cod_data_source_file ja413060u_si_002.cif
_cod_data_source_block erk5795
_cod_original_sg_symbol_H-M P212121
_cod_database_code 4120645

loop_
_symmetry_equiv_pos_as_xyz
'x, y, z'
'-x+1/2, -y, z+1/2'
'-x, y+1/2, -z+1/2'
'x+1/2, -y+1/2, -z'

loop_
_atom_site_label
_atom_site_type_symbol
_atom_site_fract_x
_atom_site_fract_y
_atom_site_fract_z
_atom_site_U_iso_or_equiv
_atom_site_adp_type
_atom_site_occupancy
_atom_site_symmetry_multiplicity
_atom_site_calc_flag
_atom_site_refinement_flags
Fe1 Fe 0.26343(10) 0.29901(4) 0.868557(19) 0.0383(2) Uani 1 1 d .
C1A C 0.2623(7) 0.2347(3) 0.84519(13) 0.0397(16) Uani 1 1 d .
C2A C 0.1728(7) 0.2303(3) 0.86826(14) 0.0401(17) Uani 1 1 d .
C3A C 0.0750(7) 0.2687(3) 0.86579(16) 0.0471(19) Uani 1 1 d .
H3A H 0.0025 0.2741 0.8778 0.057 Uiso 1 1 calc R
C4A C 0.1040(7) 0.2976(3) 0.84242(16) 0.051(2) Uani 1 1 d .
H4A H 0.0539 0.3251 0.8362 0.061 Uiso 1 1 calc R
C5A C 0.2216(7) 0.2780(3) 0.82999(14) 0.0481(19) Uani 1 1 d .
H5A H 0.2653 0.2910 0.8145 0.058 Uiso 1 1 calc R
C6A C 0.4142(8) 0.3065(3) 0.89680(16) 0.051(2) Uani 1 1 d .
H6A H 0.4632 0.2804 0.9049 0.062 Uiso 1 1 calc R
C7A C 0.2934(8) 0.3271(3) 0.90709(16) 0.056(2) Uani 1 1 d .
H7A H 0.2473 0.3173 0.9230 0.067 Uiso 1 1 calc R
C8A C 0.2554(8) 0.3656(3) 0.88871(16) 0.053(2) Uani 1 1 d .
H8A H 0.1785 0.3859 0.8903 0.064 Uiso 1 1 calc R
C9A C 0.3512(8) 0.3681(3) 0.86784(17) 0.062(2) Uani 1 1 d .
H9A H 0.3502 0.3906 0.8532 0.074 Uiso 1 1 calc R
C10A C 0.4496(8) 0.3311(3) 0.87259(18) 0.060(2) Uani 1 1 d .
H10A H 0.5250 0.3243 0.8616 0.071 Uiso 1 1 calc R
C11A C 0.1792(7) 0.1897(3) 0.88930(15) 0.0477(19) Uani 1 1 d .
H11A H 0.2742 0.1825 0.8932 0.057 Uiso 1 1 calc R
H11B H 0.1393 0.1595 0.8816 0.057 Uiso 1 1 calc R
C12A C 0.1077(8) 0.2015(3) 0.91622(14) 0.0449(18) Uani 1 1 d .
H12A H 0.0181 0.2149 0.9121 0.054 Uiso 1 1 calc R
H12B H 0.1586 0.2276 0.9257 0.054 Uiso 1 1 calc R
C13A C 0.2435(8) 0.1344(3) 0.94107(14) 0.0493(18) Uani 1 1 d .
N14A N 0.3548(6) 0.1237(3) 0.94220(13) 0.0544(18) Uani 1 1 d .
C15A C 0.5005(7) 0.1172(4) 0.94567(17) 0.060(2) Uani 1 1 d .
C16A C 0.5248(14) 0.0628(5) 0.9501(4) 0.180(9) Uani 1 1 d .
H16A H 0.4715 0.0514 0.9655 0.270 Uiso 1 1 calc R
H16B H 0.6198 0.0573 0.9539 0.270 Uiso 1 1 calc R
H16C H 0.4990 0.0444 0.9339 0.270 Uiso 1 1 calc R
C17A C 0.5641(11) 0.1335(8) 0.9198(2) 0.168(8) Uani 1 1 d .
H17A H 0.5400 0.1104 0.9053 0.252 Uiso 1 1 calc R
H17B H 0.6614 0.1340 0.9219 0.252 Uiso 1 1 calc R
H17C H 0.5325 0.1666 0.9151 0.252 Uiso 1 1 calc R
C18A C 0.5403(10) 0.1475(5) 0.9696(2) 0.103(4) Uani 1 1 d .
H18A H 0.5180 0.1822 0.9662 0.155 Uiso 1 1 calc R
H18B H 0.6366 0.1444 0.9725 0.155 Uiso 1 1 calc R
H18C H 0.4922 0.1359 0.9856 0.155 Uiso 1 1 calc R
P1 P 0.39344(19) 0.18871(8) 0.83975(4) 0.0426(5) Uani 1 1 d .
C21A C 0.3269(8) 0.1395(3) 0.81677(14) 0.0443(19) Uani 1 1 d .
C22A C 0.1904(8) 0.1321(3) 0.80813(16) 0.053(2) Uani 1 1 d .
C23A C 0.1598(10) 0.0903(4) 0.79275(17) 0.066(3) Uani 1 1 d .
H23A H 0.0698 0.0853 0.7874 0.079 Uiso 1 1 calc R
C24A C 0.2545(11) 0.0557(3) 0.78494(16) 0.066(3) Uani 1 1 d .
C25A C 0.3837(11) 0.0624(3) 0.79329(18) 0.065(3) Uani 1 1 d .
H25A H 0.4493 0.0389 0.7881 0.078 Uiso 1 1 calc R
C26A C 0.4228(8) 0.1027(3) 0.80925(16) 0.054(2) Uani 1 1 d .
C27A C 0.0743(8) 0.1667(4) 0.8142(2) 0.072(3) Uani 1 1 d .
H27A H 0.0890 0.1984 0.8051 0.108 Uiso 1 1 calc R
H27B H 0.0680 0.1720 0.8337 0.108 Uiso 1 1 calc R
H27C H -0.0090 0.1520 0.8076 0.108 Uiso 1 1 calc R
C28A C 0.2155(13) 0.0122(3) 0.76595(19) 0.093(4) Uani 1 1 d .
H28A H 0.2885 -0.0118 0.7654 0.139 Uiso 1 1 calc R
H28B H 0.1988 0.0249 0.7477 0.139 Uiso 1 1 calc R
H28C H 0.1345 -0.0038 0.7728 0.139 Uiso 1 1 calc R
C29A C 0.5691(9) 0.1056(3) 0.81787(19) 0.068(3) Uani 1 1 d .
H29A H 0.5743 0.1084 0.8376 0.102 Uiso 1 1 calc R
H29B H 0.6108 0.1346 0.8096 0.102 Uiso 1 1 calc R
H29C H 0.6160 0.0758 0.8120 0.102 Uiso 1 1 calc R
C31A C 0.5168(7) 0.2240(3) 0.81925(14) 0.0403(17) Uani 1 1 d .
C32A C 0.6345(7) 0.2388(3) 0.83358(16) 0.050(2) Uani 1 1 d .
C33A C 0.7295(8) 0.2685(3) 0.82053(16) 0.054(2) Uani 1 1 d .
H33A H 0.8072 0.2782 0.8301 0.065 Uiso 1 1 calc R
C34A C 0.7132(8) 0.2842(3) 0.79377(17) 0.056(2) Uani 1 1 d .
C35A C 0.6007(8) 0.2689(3) 0.77986(15) 0.053(2) Uani 1 1 d .
H35A H 0.5888 0.2788 0.7616 0.063 Uiso 1 1 calc R
C36A C 0.5033(7) 0.2388(3) 0.79223(15) 0.0430(18) Uani 1 1 d .
C37A C 0.6641(8) 0.2224(3) 0.86231(17) 0.062(2) Uani 1 1 d .
H37A H 0.5880 0.2305 0.8739 0.093 Uiso 1 1 calc R
H37B H 0.7439 0.2395 0.8689 0.093 Uiso 1 1 calc R
H37C H 0.6796 0.1867 0.8626 0.093 Uiso 1 1 calc R
C38A C 0.8169(9) 0.3172(4) 0.7800(2) 0.083(3) Uani 1 1 d .
H38A H 0.8052 0.3514 0.7861 0.125 Uiso 1 1 calc R
H38B H 0.8049 0.3157 0.7604 0.125 Uiso 1 1 calc R
H38C H 0.9068 0.3059 0.7847 0.125 Uiso 1 1 calc R
C39A C 0.3867(8) 0.2223(3) 0.77384(15) 0.051(2) Uani 1 1 d .
H39A H 0.3951 0.1869 0.7700 0.076 Uiso 1 1 calc R
H39B H 0.3896 0.2409 0.7569 0.076 Uiso 1 1 calc R
H39C H 0.3016 0.2285 0.7830 0.076 Uiso 1 1 calc R
B1 B 0.0903(8) 0.1540(3) 0.93686(18) 0.043(2) Uani 1 1 d .
C41A C 0.0037(7) 0.1067(3) 0.92512(14) 0.0398(17) Uani 1 1 d .
C42A C -0.0813(8) 0.1067(3) 0.90280(17) 0.055(2) Uani 1 1 d .
F42A F -0.1018(5) 0.1488(2) 0.88867(11) 0.0795(16) Uani 1 1 d .
C43A C -0.1490(9) 0.0649(4) 0.8939(2) 0.069(3) Uani 1 1 d .
F43A F -0.2303(6) 0.0684(3) 0.87173(14) 0.119(2) Uani 1 1 d .
C44A C -0.1401(9) 0.0222(4) 0.9070(3) 0.078(3) Uani 1 1 d .
F44A F -0.2060(6) -0.0188(2) 0.89924(17) 0.122(3) Uani 1 1 d .
C45A C -0.0587(10) 0.0187(4) 0.9300(2) 0.073(3) Uani 1 1 d .
F45A F -0.0421(7) -0.0239(2) 0.94303(18) 0.125(3) Uani 1 1 d .
C46A C 0.0104(8) 0.0614(3) 0.93799(18) 0.056(2) Uani 1 1 d .
F46A F 0.0890(5) 0.05661(19) 0.96038(10) 0.0746(15) Uani 1 1 d .
C51A C 0.0332(7) 0.1711(3) 0.96680(17) 0.048(2) Uani 1 1 d .
C52A C 0.0968(8) 0.1687(3) 0.99169(16) 0.052(2) Uani 1 1 d .
F52A F 0.2206(5) 0.1472(2) 0.99410(10) 0.0873(16) Uani 1 1 d .
C53A C 0.0451(10) 0.1867(4) 1.01572(18) 0.067(3) Uani 1 1 d .
F53A F 0.1121(6) 0.1832(3) 1.03943(10) 0.0987(19) Uani 1 1 d .
C54A C -0.0773(10) 0.2086(4) 1.01561(17) 0.065(3) Uani 1 1 d .
F54A F -0.1300(6) 0.2299(2) 1.03849(11) 0.0937(19) Uani 1 1 d .
C55A C -0.1480(8) 0.2122(3) 0.99216(19) 0.055(2) Uani 1 1 d .
F55A F -0.2705(5) 0.2338(2) 0.99123(11) 0.0856(16) Uani 1 1 d .
C56A C -0.0912(8) 0.1932(3) 0.96856(16) 0.0486(19) Uani 1 1 d .
F56A F -0.1687(4) 0.19574(18) 0.94537(9) 0.0625(13) Uani 1 1 d .
Fe2 Fe 0.23205(10) 0.61294(4) 0.860439(19) 0.0394(2) Uani 1 1 d .
C1B C 0.2200(7) 0.5508(2) 0.83580(13) 0.0365(16) Uani 1 1 d .
C2B C 0.1225(7) 0.5486(3) 0.85777(14) 0.0401(17) Uani 1 1 d .
C3B C 0.0354(7) 0.5909(3) 0.85497(16) 0.049(2) Uani 1 1 d .
H3B H -0.0396 0.5982 0.8660 0.059 Uiso 1 1 calc R
C4B C 0.0808(7) 0.6194(3) 0.83311(14) 0.0435(18) Uani 1 1 d .
H4B H 0.0420 0.6496 0.8273 0.052 Uiso 1 1 calc R
C5B C 0.1946(7) 0.5962(3) 0.82087(15) 0.0473(19) Uani 1 1 d .
H5B H 0.2440 0.6081 0.8059 0.057 Uiso 1 1 calc R
C6B C 0.3248(9) 0.6169(3) 0.89738(17) 0.056(2) Uani 1 1 d .
H6B H 0.3215 0.5921 0.9109 0.067 Uiso 1 1 calc R
C7B C 0.2355(9) 0.6561(4) 0.8944(2) 0.076(3) Uani 1 1 d .
H7B H 0.1619 0.6633 0.9058 0.091 Uiso 1 1 calc R
C8B C 0.2732(14) 0.6827(3) 0.8718(2) 0.087(4) Uani 1 1 d .
H8B H 0.2276 0.7106 0.8647 0.105 Uiso 1 1 calc R
C9B C 0.3895(13) 0.6618(4) 0.8611(2) 0.089(4) Uani 1 1 d .
H9B H 0.4379 0.6737 0.8459 0.107 Uiso 1 1 calc R
C10B C 0.4216(8) 0.6207(3) 0.87643(19) 0.059(2) Uani 1 1 d .
H10B H 0.4948 0.5991 0.8735 0.070 Uiso 1 1 calc R
C11B C 0.1104(7) 0.5083(3) 0.87934(13) 0.0403(17) Uani 1 1 d .
H11C H 0.2011 0.4966 0.8841 0.048 Uiso 1 1 calc R
H11D H 0.0610 0.4800 0.8716 0.048 Uiso 1 1 calc R
C12B C 0.0392(7) 0.5253(3) 0.90519(13) 0.0378(17) Uani 1 1 d .
H12C H -0.0566 0.5301 0.9010 0.045 Uiso 1 1 calc R
H12D H 0.0759 0.5578 0.9105 0.045 Uiso 1 1 calc R
C13B C 0.2111(7) 0.4793(3) 0.93577(14) 0.0388(17) Uani 1 1 d .
N14B N 0.3230(6) 0.4749(2) 0.93932(12) 0.0427(15) Uani 1 1 d .
C15B C 0.4687(6) 0.4684(3) 0.94547(16) 0.0444(19) Uani 1 1 d .
C16B C 0.5311(9) 0.5193(3) 0.9423(2) 0.079(3) Uani 1 1 d .
H16D H 0.6239 0.5183 0.9485 0.119 Uiso 1 1 calc R
H16E H 0.4808 0.5433 0.9530 0.119 Uiso 1 1 calc R
H16F H 0.5287 0.5289 0.9232 0.119 Uiso 1 1 calc R
C17B C 0.5227(9) 0.4299(4) 0.9270(2) 0.097(4) Uani 1 1 d .
H17D H 0.4708 0.3995 0.9291 0.145 Uiso 1 1 calc R
H17E H 0.6163 0.4235 0.9315 0.145 Uiso 1 1 calc R
H17F H 0.5164 0.4415 0.9083 0.145 Uiso 1 1 calc R
C18B C 0.4730(9) 0.4525(4) 0.97504(19) 0.084(3) Uani 1 1 d .
H18D H 0.4193 0.4226 0.9774 0.126 Uiso 1 1 calc R
H18E H 0.4369 0.4790 0.9864 0.126 Uiso 1 1 calc R
H18F H 0.5656 0.4458 0.9803 0.126 Uiso 1 1 calc R
P2 P 0.34729(19) 0.50275(7) 0.83087(4) 0.0394(4) Uani 1 1 d .
C21B C 0.2833(8) 0.4569(3) 0.80539(14) 0.0425(17) Uani 1 1 d .
C22B C 0.1486(8) 0.4514(3) 0.79594(14) 0.0460(19) Uani 1 1 d .
C23B C 0.1190(9) 0.4123(3) 0.77867(16) 0.056(2) Uani 1 1 d .
H23B H 0.0300 0.4092 0.7722 0.067 Uiso 1 1 calc R
C24B C 0.2123(10) 0.3778(3) 0.77041(17) 0.063(2) Uani 1 1 d .
C25B C 0.3411(10) 0.3824(3) 0.77989(17) 0.063(2) Uani 1 1 d .
H25B H 0.4064 0.3593 0.7741 0.076 Uiso 1 1 calc R
C26B C 0.3792(8) 0.4200(3) 0.79769(15) 0.0479(19) Uani 1 1 d .
C27B C 0.0338(8) 0.4861(3) 0.80276(19) 0.067(3) Uani 1 1 d .
H27D H -0.0425 0.4788 0.7910 0.100 Uiso 1 1 calc R
H27E H 0.0622 0.5203 0.8000 0.100 Uiso 1 1 calc R
H27F H 0.0077 0.4814 0.8217 0.100 Uiso 1 1 calc R
C28B C 0.1750(11) 0.3369(4) 0.7501(2) 0.092(4) Uani 1 1 d .
H28D H 0.2529 0.3290 0.7389 0.138 Uiso 1 1 calc R
H28E H 0.1020 0.3484 0.7385 0.138 Uiso 1 1 calc R
H28F H 0.1466 0.3073 0.7599 0.138 Uiso 1 1 calc R
C29B C 0.5246(8) 0.4219(3) 0.80722(18) 0.061(2) Uani 1 1 d .
H29D H 0.5683 0.3904 0.8032 0.091 Uiso 1 1 calc R
H29E H 0.5270 0.4278 0.8267 0.091 Uiso 1 1 calc R
H29F H 0.5714 0.4486 0.7978 0.091 Uiso 1 1 calc R
C31B C 0.4805(6) 0.5383(3) 0.81281(14) 0.0389(17) Uani 1 1 d .
C32B C 0.6009(7) 0.5460(3) 0.82737(15) 0.0443(18) Uani 1 1 d .
C33B C 0.6979(8) 0.5785(3) 0.81677(17) 0.055(2) Uani 1 1 d .
H33B H 0.7763 0.5848 0.8270 0.066 Uiso 1 1 calc R
C34B C 0.6825(8) 0.6019(3) 0.79168(17) 0.057(2) Uani 1 1 d .
C35B C 0.5659(7) 0.5909(3) 0.77729(15) 0.048(2) Uani 1 1 d .
H35B H 0.5536 0.6058 0.7601 0.057 Uiso 1 1 calc R
C36B C 0.4666(7) 0.5590(3) 0.78677(13) 0.0383(17) Uani 1 1 d .
C37B C 0.6356(9) 0.5207(3) 0.85423(16) 0.064(2) Uani 1 1 d .
H37D H 0.5575 0.5214 0.8661 0.096 Uiso 1 1 calc R
H37E H 0.7097 0.5383 0.8629 0.096 Uiso 1 1 calc R
H37F H 0.6616 0.4864 0.8508 0.096 Uiso 1 1 calc R
C38B C 0.7885(9) 0.6367(4) 0.78094(19) 0.079(3) Uani 1 1 d .
H38D H 0.7790 0.6690 0.7896 0.119 Uiso 1 1 calc R
H38E H 0.7777 0.6404 0.7614 0.119 Uiso 1 1 calc R
H38F H 0.8772 0.6233 0.7849 0.119 Uiso 1 1 calc R
C39B C 0.3516(7) 0.5472(3) 0.76753(14) 0.0470(19) Uani 1 1 d .
H39D H 0.3510 0.5711 0.7527 0.070 Uiso 1 1 calc R
H39E H 0.2668 0.5491 0.7773 0.070 Uiso 1 1 calc R
H39F H 0.3633 0.5139 0.7602 0.070 Uiso 1 1 calc R
B2 B 0.0509(8) 0.4882(3) 0.93110(17) 0.041(2) Uani 1 1 d .
C41B C -0.0136(7) 0.4322(3) 0.92781(15) 0.0385(17) Uani 1 1 d .
C42B C -0.1074(7) 0.4185(3) 0.90799(16) 0.0463(19) Uani 1 1 d .
F42B F -0.1561(4) 0.45205(18) 0.89024(10) 0.0692(14) Uani 1 1 d .
C43B C -0.1573(8) 0.3709(4) 0.90577(19) 0.059(2) Uani 1 1 d .
F43B F -0.2471(5) 0.36004(19) 0.88550(11) 0.0871(16) Uani 1 1 d .
C44B C -0.1203(9) 0.3351(3) 0.9231(2) 0.063(3) Uani 1 1 d .
F44B F -0.1713(5) 0.28849(18) 0.92091(12) 0.0842(18) Uani 1 1 d .
C45B C -0.0292(9) 0.3460(3) 0.9432(2) 0.062(2) Uani 1 1 d .
F45B F 0.0101(6) 0.3102(2) 0.96095(12) 0.0892(18) Uani 1 1 d .
C46B C 0.0206(8) 0.3932(3) 0.94483(15) 0.0467(19) Uani 1 1 d .
F46B F 0.1097(5) 0.40227(17) 0.96514(9) 0.0648(13) Uani 1 1 d .
C51B C 0.0000(7) 0.5155(3) 0.95943(14) 0.0373(16) Uani 1 1 d .
C52B C -0.1082(7) 0.5027(3) 0.97563(14) 0.0445(18) Uani 1 1 d .
F52B F -0.1806(4) 0.46083(17) 0.96959(9) 0.0602(12) Uani 1 1 d .
C53B C -0.1479(7) 0.5283(3) 0.99867(15) 0.048(2) Uani 1 1 d .
F53B F -0.2545(5) 0.51176(19) 1.01320(9) 0.0761(14) Uani 1 1 d .
C54B C -0.0828(8) 0.5699(3) 1.00618(15) 0.051(2) Uani 1 1 d .
F54B F -0.1219(5) 0.59531(19) 1.02850(9) 0.0709(14) Uani 1 1 d .
C55B C 0.0252(7) 0.5860(3) 0.99099(16) 0.0467(19) Uani 1 1 d .
F55B F 0.0894(5) 0.62847(17) 0.99757(9) 0.0631(12) Uani 1 1 d .
C56B C 0.0615(7) 0.5594(3) 0.96866(14) 0.0411(18) Uani 1 1 d .
F56B F 0.1724(4) 0.57726(17) 0.95474(9) 0.0567(12) Uani 1 1 d .
Fe3 Fe 0.27994(10) -0.03895(4) 0.87241(2) 0.0442(3) Uani 1 1 d .
C1C C 0.2641(7) -0.1043(3) 0.84985(13) 0.0408(17) Uani 1 1 d .
C2C C 0.1759(7) -0.1043(3) 0.87332(14) 0.0431(18) Uani 1 1 d .
C3C C 0.0870(7) -0.0637(3) 0.87078(18) 0.056(2) Uani 1 1 d .
H3C H 0.0174 -0.0555 0.8830 0.067 Uiso 1 1 calc R
C4C C 0.1199(8) -0.0372(3) 0.84667(17) 0.057(2) Uani 1 1 d .
H4C H 0.0750 -0.0088 0.8401 0.069 Uiso 1 1 calc R
C5C C 0.2321(8) -0.0607(3) 0.83417(14) 0.0486(19) Uani 1 1 d .
H5C H 0.2774 -0.0497 0.8184 0.058 Uiso 1 1 calc R
C6C C 0.4246(11) -0.0360(4) 0.9019(2) 0.078(3) Uani 1 1 d .
H6C H 0.4637 -0.0636 0.9107 0.093 Uiso 1 1 calc R
C7C C 0.3092(10) -0.0107(4) 0.91054(19) 0.074(3) Uani 1 1 d .
H7C H 0.2571 -0.0186 0.9260 0.088 Uiso 1 1 calc R
C8C C 0.2853(10) 0.0270(3) 0.89291(19) 0.068(2) Uani 1 1 d .
H8C H 0.2136 0.0498 0.8943 0.082 Uiso 1 1 calc R
C9C C 0.3832(10) 0.0271(4) 0.87221(19) 0.072(3) Uani 1 1 d .
H9C H 0.3885 0.0496 0.8576 0.086 Uiso 1 1 calc R
C10C C 0.4736(8) -0.0133(4) 0.8776(2) 0.081(3) Uani 1 1 d .
H10C H 0.5491 -0.0229 0.8673 0.097 Uiso 1 1 calc R
C11C C 0.1749(7) -0.1398(3) 0.89720(15) 0.051(2) Uani 1 1 d .
H11E H 0.1486 -0.1215 0.9136 0.062 Uiso 1 1 calc R
H11F H 0.2664 -0.1526 0.9000 0.062 Uiso 1 1 calc R
C12C C 0.0783(7) -0.1840(3) 0.89325(14) 0.0444(18) Uani 1 1 d .
H12E H 0.1181 -0.2070 0.8800 0.053 Uiso 1 1 calc R
H12F H -0.0063 -0.1715 0.8855 0.053 Uiso 1 1 calc R
C13C C 0.1904(8) -0.2336(3) 0.93193(16) 0.0460(19) Uani 1 1 d .
N14C N 0.2984(6) -0.2451(2) 0.93674(13) 0.0473(16) Uani 1 1 d .
C15C C 0.4415(8) -0.2544(3) 0.94363(19) 0.058(2) Uani 1 1 d .
C16C C 0.4851(10) -0.2127(4) 0.9618(3) 0.107(4) Uani 1 1 d .
H16G H 0.4728 -0.1811 0.9525 0.161 Uiso 1 1 calc R
H16H H 0.5795 -0.2168 0.9665 0.161 Uiso 1 1 calc R
H16I H 0.4312 -0.2130 0.9784 0.161 Uiso 1 1 calc R
C17C C 0.5190(9) -0.2550(4) 0.9168(2) 0.083(3) Uani 1 1 d .
H17G H 0.4844 -0.2815 0.9053 0.124 Uiso 1 1 calc R
H17H H 0.6140 -0.2607 0.9204 0.124 Uiso 1 1 calc R
H17I H 0.5079 -0.2233 0.9076 0.124 Uiso 1 1 calc R
C18C C 0.4455(10) -0.3060(4) 0.9567(2) 0.087(3) Uani 1 1 d .
H18G H 0.3880 -0.3063 0.9727 0.130 Uiso 1 1 calc R
H18H H 0.5373 -0.3139 0.9620 0.130 Uiso 1 1 calc R
H18I H 0.4136 -0.3306 0.9437 0.130 Uiso 1 1 calc R
P3 P 0.3863(2) -0.15334(8) 0.84402(4) 0.0443(5) Uani 1 1 d .
C21C C 0.3157(8) -0.1988(3) 0.81910(15) 0.050(2) Uani 1 1 d .
C22C C 0.1788(8) -0.2022(3) 0.80976(16) 0.055(2) Uani 1 1 d .
C23C C 0.1436(11) -0.2410(3) 0.79196(18) 0.065(3) Uani 1 1 d .
H23C H 0.0536 -0.2435 0.7860 0.078 Uiso 1 1 calc R
C24C C 0.2355(13) -0.2754(3) 0.78281(17) 0.071(3) Uani 1 1 d .
C25C C 0.3641(12) -0.2720(3) 0.79223(19) 0.066(3) Uani 1 1 d .
H25C H 0.4271 -0.2956 0.7861 0.080 Uiso 1 1 calc R
C26C C 0.4088(9) -0.2353(3) 0.81050(18) 0.059(2) Uani 1 1 d .
C27C C 0.0693(8) -0.1664(3) 0.81721(18) 0.064(2) Uani 1 1 d .
H27G H 0.0631 -0.1640 0.8369 0.096 Uiso 1 1 calc R
H27H H -0.0159 -0.1782 0.8099 0.096 Uiso 1 1 calc R
H27I H 0.0897 -0.1339 0.8096 0.096 Uiso 1 1 calc R
C28C C 0.1928(13) -0.3151(3) 0.76212(19) 0.095(4) Uani 1 1 d .
H28G H 0.1110 -0.3313 0.7684 0.143 Uiso 1 1 calc R
H28H H 0.2641 -0.3396 0.7603 0.143 Uiso 1 1 calc R
H28I H 0.1763 -0.2994 0.7446 0.143 Uiso 1 1 calc R
C29C C 0.5520(9) -0.2366(3) 0.8197(2) 0.075(3) Uani 1 1 d .
H29G H 0.6029 -0.2111 0.8101 0.113 Uiso 1 1 calc R
H29H H 0.5902 -0.2691 0.8158 0.113 Uiso 1 1 calc R
H29I H 0.5560 -0.2303 0.8392 0.113 Uiso 1 1 calc R
C31C C 0.5179(7) -0.1186(3) 0.82491(14) 0.0411(17) Uani 1 1 d .
C32C C 0.6382(7) -0.1082(3) 0.83932(14) 0.0470(19) Uani 1 1 d .
C33C C 0.7371(8) -0.0785(3) 0.82756(16) 0.058(2) Uani 1 1 d .
H33C H 0.8162 -0.0719 0.8375 0.070 Uiso 1 1 calc R
C34C C 0.7233(8) -0.0582(3) 0.80148(15) 0.054(2) Uani 1 1 d .
C35C C 0.6068(8) -0.0716(3) 0.78715(15) 0.049(2) Uani 1 1 d .
H35C H 0.5968 -0.0596 0.7693 0.059 Uiso 1 1 calc R
C36C C 0.5052(7) -0.1015(3) 0.79759(13) 0.0403(17) Uani 1 1 d .
C37C C 0.6674(8) -0.1289(4) 0.86749(16) 0.066(2) Uani 1 1 d .
H37G H 0.7508 -0.1148 0.8743 0.099 Uiso 1 1 calc R
H37H H 0.6759 -0.1649 0.8665 0.099 Uiso 1 1 calc R
H37I H 0.5940 -0.1204 0.8797 0.099 Uiso 1 1 calc R
C38C C 0.8302(9) -0.0260(4) 0.79030(19) 0.079(3) Uani 1 1 d .
H38G H 0.8241 0.0068 0.7985 0.118 Uiso 1 1 calc R
H38H H 0.8191 -0.0232 0.7707 0.118 Uiso 1 1 calc R
H38I H 0.9176 -0.0405 0.7943 0.118 Uiso 1 1 calc R
C39C C 0.3907(7) -0.1151(3) 0.77873(14) 0.053(2) Uani 1 1 d .
H39G H 0.3875 -0.0916 0.7637 0.079 Uiso 1 1 calc R
H39H H 0.3062 -0.1140 0.7887 0.079 Uiso 1 1 calc R
H39I H 0.4049 -0.1485 0.7717 0.079 Uiso 1 1 calc R
B3 B 0.0442(8) -0.2145(3) 0.92090(17) 0.040(2) Uani 1 1 d .
C41C C -0.0497(7) -0.2640(3) 0.91764(16) 0.0455(19) Uani 1 1 d .
C42C C -0.1075(8) -0.2806(3) 0.89384(17) 0.050(2) Uani 1 1 d .
F42C F -0.0891(5) -0.2570(2) 0.86987(10) 0.0761(15) Uani 1 1 d .
C43C C -0.1889(8) -0.3225(3) 0.8923(2) 0.060(2) Uani 1 1 d .
F43C F -0.2423(5) -0.3366(2) 0.86811(12) 0.0948(18) Uani 1 1 d .
C44C C -0.2153(8) -0.3498(3) 0.9142(3) 0.067(3) Uani 1 1 d .
F44C F -0.2943(6) -0.39024(19) 0.91363(15) 0.112(2) Uani 1 1 d .
C45C C -0.1615(9) -0.3344(3) 0.9384(2) 0.068(3) Uani 1 1 d .
F45C F -0.1922(6) -0.3599(2) 0.96204(14) 0.108(2) Uani 1 1 d .
C46C C -0.0797(7) -0.2927(3) 0.93983(19) 0.054(2) Uani 1 1 d .
F46C F -0.0286(5) -0.2802(2) 0.96467(11) 0.0754(15) Uani 1 1 d .
C51C C -0.0183(7) -0.1766(3) 0.94408(14) 0.0351(16) Uani 1 1 d .
C52C C -0.1468(7) -0.1559(3) 0.93947(14) 0.0409(17) Uani 1 1 d .
F52C F -0.2192(4) -0.17315(16) 0.91792(8) 0.0545(11) Uani 1 1 d .
C53C C -0.2047(7) -0.1194(3) 0.95491(16) 0.053(2) Uani 1 1 d .
F53C F -0.3250(5) -0.10015(19) 0.94806(11) 0.0743(15) Uani 1 1 d .
C54C C -0.1341(8) -0.1009(3) 0.97645(16) 0.053(2) Uani 1 1 d .
F54C F -0.1854(5) -0.06379(18) 0.99175(11) 0.0780(16) Uani 1 1 d .
C55C C -0.0083(8) -0.1205(3) 0.98279(16) 0.050(2) Uani 1 1 d .
F55C F 0.0599(5) -0.10202(19) 1.00422(10) 0.0719(15) Uani 1 1 d .
C56C C 0.0428(7) -0.1567(3) 0.96658(15) 0.0414(18) Uani 1 1 d .
F56C F 0.1668(4) -0.17386(18) 0.97416(9) 0.0647(13) Uani 1 1 d .

loop_
_atom_site_aniso_label
_atom_site_aniso_U_11
_atom_site_aniso_U_22
_atom_site_aniso_U_33
_atom_site_aniso_U_23
_atom_site_aniso_U_13
_atom_site_aniso_U_12
Fe1 0.0368(5) 0.0419(6) 0.0362(5) 0.0011(4) 0.0009(4) -0.0023(5)
C1A 0.038(4) 0.048(5) 0.033(4) -0.008(3) 0.003(3) -0.012(4)
C2A 0.037(4) 0.048(5) 0.036(4) -0.007(3) 0.000(3) -0.003(3)
C3A 0.031(4) 0.062(5) 0.049(5) 0.001(4) 0.005(3) -0.002(4)
C4A 0.042(4) 0.055(5) 0.057(5) -0.001(4) -0.007(4) -0.001(4)
C5A 0.043(4) 0.064(5) 0.037(4) 0.005(4) -0.004(3) -0.007(4)
C6A 0.058(5) 0.044(5) 0.052(5) -0.005(4) -0.014(4) 0.005(4)
C7A 0.061(5) 0.068(6) 0.039(4) -0.006(4) 0.004(4) -0.003(5)
C8A 0.059(5) 0.033(4) 0.067(5) 0.000(4) -0.007(4) -0.006(4)
C9A 0.066(5) 0.066(6) 0.054(5) 0.006(4) -0.005(4) -0.006(5)
C10A 0.036(4) 0.080(7) 0.062(6) -0.017(5) 0.007(4) -0.018(4)
C11A 0.048(4) 0.042(5) 0.053(5) 0.002(4) 0.007(4) -0.004(4)
C12A 0.054(4) 0.038(5) 0.043(4) -0.005(3) 0.012(4) -0.003(4)
C13A 0.050(5) 0.058(5) 0.040(4) -0.003(3) 0.000(4) -0.003(4)
N14A 0.045(4) 0.070(5) 0.048(4) -0.002(3) 0.003(3) 0.004(4)
C15A 0.034(4) 0.085(7) 0.060(5) -0.024(5) 0.001(4) 0.003(4)
C16A 0.104(10) 0.070(10) 0.37(3) -0.037(13) -0.097(14) 0.021(8)
C17A 0.051(6) 0.37(3) 0.079(9) 0.004(12) 0.005(6) -0.014(11)
C18A 0.059(6) 0.151(11) 0.099(9) -0.054(8) -0.016(6) 0.000(7)
P1 0.0396(10) 0.0503(13) 0.0379(10) -0.0010(9) 0.0055(8) -0.0006(9)
C21A 0.062(5) 0.039(5) 0.032(4) 0.004(3) 0.005(3) -0.002(4)
C22A 0.057(5) 0.052(5) 0.049(5) -0.010(4) 0.002(4) -0.008(4)
C23A 0.081(6) 0.073(7) 0.044(5) 0.000(5) 0.006(5) -0.026(6)
C24A 0.099(8) 0.050(6) 0.049(5) -0.005(4) 0.025(5) -0.014(6)
C25A 0.086(7) 0.054(6) 0.056(6) 0.005(5) 0.024(5) -0.004(5)
C26A 0.061(5) 0.058(6) 0.042(5) 0.010(4) 0.008(4) -0.001(4)
C27A 0.047(5) 0.085(7) 0.084(7) -0.029(6) -0.012(5) -0.003(5)
C28A 0.155(11) 0.055(6) 0.069(6) -0.009(5) 0.020(7) -0.019(7)
C29A 0.065(6) 0.065(6) 0.074(6) 0.003(5) 0.004(5) 0.012(5)
C31A 0.040(4) 0.049(5) 0.032(4) 0.004(3) 0.002(3) -0.001(3)
C32A 0.039(4) 0.062(6) 0.048(5) -0.002(4) -0.002(4) 0.001(4)
C33A 0.047(4) 0.063(5) 0.052(5) -0.007(4) -0.007(4) 0.001(4)
C34A 0.042(4) 0.068(6) 0.056(5) -0.007(4) 0.015(4) -0.007(4)
C35A 0.062(5) 0.061(6) 0.035(4) 0.002(4) 0.011(4) 0.004(4)
C36A 0.044(4) 0.047(5) 0.038(4) -0.005(3) 0.008(3) -0.001(4)
C37A 0.053(5) 0.077(6) 0.057(5) 0.001(5) -0.009(4) 0.002(4)
C38A 0.068(6) 0.102(8) 0.080(7) -0.003(6) 0.016(5) -0.023(6)
C39A 0.052(5) 0.056(5) 0.045(5) -0.004(4) -0.001(4) -0.009(4)
B1 0.038(5) 0.044(6) 0.047(5) -0.004(4) 0.006(4) 0.004(4)
C41A 0.037(4) 0.041(5) 0.040(4) 0.005(3) 0.007(3) 0.004(3)
C42A 0.049(5) 0.057(6) 0.059(5) 0.008(5) 0.002(4) 0.009(4)
F42A 0.069(3) 0.088(4) 0.082(4) 0.023(3) -0.023(3) 0.006(3)
C43A 0.050(5) 0.066(7) 0.091(7) -0.022(6) -0.011(5) -0.006(5)
F43A 0.077(4) 0.154(6) 0.124(5) -0.033(4) -0.054(4) -0.001(4)
C44A 0.039(5) 0.060(7) 0.134(10) -0.023(7) 0.023(6) -0.011(5)
F44A 0.061(3) 0.080(4) 0.224(8) -0.067(5) 0.009(4) -0.021(3)
C45A 0.061(6) 0.040(6) 0.119(9) 0.010(6) 0.022(6) -0.004(5)
F45A 0.113(5) 0.043(4) 0.218(8) 0.030(4) 0.033(5) -0.011(3)
C46A 0.040(4) 0.060(6) 0.067(6) 0.012(5) 0.003(4) 0.007(4)
F46A 0.083(4) 0.073(4) 0.068(3) 0.030(3) -0.003(3) 0.004(3)
C51A 0.043(4) 0.046(5) 0.055(5) 0.012(4) 0.009(4) -0.004(4)
C52A 0.058(5) 0.055(5) 0.043(5) 0.004(4) 0.003(4) -0.008(4)
F52A 0.064(3) 0.136(5) 0.062(3) 0.005(3) -0.009(3) 0.019(3)
C53A 0.071(6) 0.084(7) 0.046(5) 0.007(5) -0.001(4) -0.013(5)
F53A 0.103(4) 0.149(6) 0.043(3) 0.002(3) -0.013(3) -0.009(4)
C54A 0.082(7) 0.077(7) 0.036(5) -0.008(4) 0.012(5) -0.013(5)
F54A 0.121(5) 0.099(4) 0.061(4) -0.020(3) 0.034(3) -0.011(4)
C55A 0.049(5) 0.045(5) 0.070(6) -0.004(4) 0.020(4) -0.004(4)
F55A 0.066(3) 0.095(4) 0.095(4) -0.016(3) 0.027(3) 0.020(3)
C56A 0.046(4) 0.048(5) 0.052(5) 0.009(4) 0.003(4) 0.002(4)
F56A 0.047(3) 0.081(4) 0.060(3) 0.000(3) 0.005(2) 0.008(2)
Fe2 0.0428(6) 0.0368(6) 0.0387(5) -0.0011(4) -0.0016(5) 0.0010(5)
C1B 0.043(4) 0.031(4) 0.035(4) -0.002(3) 0.001(3) 0.000(3)
C2B 0.036(4) 0.046(5) 0.038(4) -0.004(3) -0.005(3) 0.001(3)
C3B 0.032(4) 0.057(5) 0.058(5) 0.001(4) -0.003(3) 0.012(4)
C4B 0.046(4) 0.044(5) 0.041(4) 0.006(4) -0.006(3) 0.010(4)
C5B 0.045(4) 0.060(5) 0.037(4) 0.002(4) 0.001(3) 0.008(4)
C6B 0.072(6) 0.041(5) 0.054(5) -0.006(4) -0.010(4) -0.019(4)
C7B 0.054(6) 0.098(8) 0.076(7) -0.040(6) -0.007(5) 0.013(6)
C8B 0.124(10) 0.044(6) 0.095(8) -0.003(5) -0.066(8) -0.003(6)
C9B 0.119(9) 0.071(8) 0.077(7) 0.011(6) -0.008(7) -0.065(7)
C10B 0.042(4) 0.055(6) 0.079(6) -0.017(5) -0.001(4) -0.005(4)
C11B 0.035(4) 0.044(5) 0.042(4) -0.007(3) 0.008(3) 0.000(3)
C12B 0.033(4) 0.042(5) 0.039(4) -0.008(3) 0.003(3) 0.002(3)
C13B 0.042(4) 0.036(4) 0.038(4) -0.007(3) 0.004(3) -0.004(3)
N14B 0.036(3) 0.050(4) 0.042(4) -0.003(3) -0.005(3) 0.002(3)
C15B 0.026(3) 0.050(5) 0.058(5) -0.004(4) -0.006(3) 0.005(3)
C16B 0.048(5) 0.059(6) 0.130(9) 0.012(6) -0.019(6) -0.009(5)
C17B 0.043(5) 0.105(9) 0.143(11) -0.055(8) -0.009(6) 0.018(6)
C18B 0.063(6) 0.127(9) 0.062(6) 0.012(6) -0.014(5) 0.003(6)
P2 0.0442(10) 0.0418(12) 0.0323(10) -0.0010(8) 0.0013(8) 0.0049(9)
C21B 0.053(4) 0.034(4) 0.040(4) -0.002(3) 0.006(3) -0.001(4)
C22B 0.052(5) 0.053(5) 0.033(4) -0.001(4) 0.002(3) 0.002(4)
C23B 0.057(5) 0.066(6) 0.046(5) -0.008(4) 0.002(4) -0.011(5)
C24B 0.086(7) 0.053(6) 0.050(5) -0.001(4) 0.018(5) -0.009(5)
C25B 0.080(6) 0.055(6) 0.054(5) -0.018(4) 0.024(5) -0.012(5)
C26B 0.058(5) 0.052(5) 0.034(4) 0.009(4) 0.009(4) 0.001(4)
C27B 0.059(5) 0.072(7) 0.070(6) -0.017(5) -0.015(5) 0.001(5)
C28B 0.117(9) 0.080(8) 0.080(7) -0.037(6) 0.024(6) -0.029(7)
C29B 0.055(5) 0.056(6) 0.072(6) -0.004(5) 0.014(4) 0.019(4)
C31B 0.033(4) 0.046(5) 0.037(4) -0.006(3) 0.000(3) 0.004(3)
C32B 0.042(4) 0.048(5) 0.043(4) 0.006(4) -0.005(3) 0.003(4)
C33B 0.047(5) 0.057(6) 0.060(5) -0.006(4) -0.012(4) 0.000(4)
C34B 0.038(4) 0.079(7) 0.054(5) -0.004(5) 0.001(4) -0.009(4)
C35B 0.049(4) 0.059(6) 0.035(4) 0.006(4) 0.003(3) 0.006(4)
C36B 0.037(4) 0.055(5) 0.022(3) -0.004(3) 0.000(3) 0.005(3)
C37B 0.068(6) 0.077(7) 0.048(5) 0.000(4) -0.021(4) 0.010(5)
C38B 0.063(6) 0.106(8) 0.069(6) 0.003(6) -0.014(5) -0.020(6)
C39B 0.052(4) 0.057(5) 0.033(4) -0.001(4) -0.001(3) -0.003(4)
B2 0.029(4) 0.053(6) 0.042(5) -0.004(4) 0.004(3) 0.002(4)
C41B 0.035(4) 0.038(5) 0.043(4) -0.004(3) 0.003(3) -0.001(3)
C42B 0.041(4) 0.048(5) 0.051(5) 0.002(4) 0.004(4) 0.003(4)
F42B 0.054(3) 0.068(3) 0.086(4) 0.011(3) -0.031(3) -0.012(2)
C43B 0.044(5) 0.059(6) 0.074(6) -0.019(5) 0.010(4) -0.014(4)
F43B 0.067(3) 0.086(4) 0.108(4) -0.018(3) -0.023(3) -0.027(3)
C44B 0.061(6) 0.030(6) 0.098(8) -0.011(5) 0.017(5) -0.010(4)
F44B 0.083(4) 0.044(3) 0.126(5) -0.018(3) 0.031(3) -0.017(3)
C45B 0.070(6) 0.045(6) 0.071(6) 0.008(5) 0.020(5) 0.007(5)
F45B 0.116(5) 0.055(4) 0.096(4) 0.019(3) 0.012(4) 0.006(3)
C46B 0.061(5) 0.040(5) 0.040(4) 0.004(4) 0.007(4) 0.000(4)
F46B 0.083(3) 0.063(3) 0.049(3) 0.012(2) -0.012(3) -0.003(3)
C51B 0.034(4) 0.036(4) 0.042(4) 0.003(3) 0.000(3) -0.001(3)
C52B 0.037(4) 0.056(5) 0.041(4) -0.003(4) 0.005(3) -0.008(4)
F52B 0.047(2) 0.062(3) 0.071(3) -0.012(2) 0.019(2) -0.017(2)
C53B 0.044(4) 0.063(6) 0.036(4) 0.005(4) 0.016(3) -0.005(4)
F53B 0.068(3) 0.092(4) 0.069(3) -0.009(3) 0.035(3) -0.011(3)
C54B 0.053(5) 0.062(6) 0.037(4) -0.011(4) 0.008(4) -0.001(4)
F54B 0.080(3) 0.079(4) 0.054(3) -0.016(3) 0.022(3) 0.007(3)
C55B 0.038(4) 0.052(5) 0.051(5) -0.005(4) -0.002(4) -0.001(4)
F55B 0.067(3) 0.058(3) 0.065(3) -0.016(2) 0.003(2) -0.006(3)
C56B 0.032(4) 0.061(6) 0.030(4) 0.005(4) 0.004(3) 0.002(3)
F56B 0.056(3) 0.063(3) 0.051(3) -0.011(2) 0.009(2) -0.018(2)
Fe3 0.0418(6) 0.0487(7) 0.0422(6) -0.0006(5) 0.0018(5) -0.0027(5)
C1C 0.043(4) 0.044(4) 0.036(4) 0.001(3) 0.006(3) -0.003(4)
C2C 0.036(4) 0.057(5) 0.037(4) -0.005(4) 0.001(3) -0.004(3)
C3C 0.039(4) 0.072(6) 0.058(5) -0.008(5) 0.000(4) 0.005(4)
C4C 0.048(5) 0.058(6) 0.065(6) -0.007(4) -0.015(4) 0.024(4)
C5C 0.059(5) 0.049(5) 0.038(4) 0.005(3) -0.004(4) 0.001(4)
C6C 0.077(7) 0.063(7) 0.094(8) 0.010(6) -0.045(6) -0.004(5)
C7C 0.063(6) 0.108(8) 0.050(5) -0.006(6) 0.000(4) -0.020(6)
C8C 0.067(6) 0.070(7) 0.067(6) -0.009(5) -0.001(5) -0.004(5)
C9C 0.080(6) 0.070(7) 0.065(6) 0.013(5) 0.010(5) -0.027(5)
C10C 0.036(4) 0.113(9) 0.093(8) -0.056(7) 0.006(5) -0.019(5)
C11C 0.043(4) 0.065(6) 0.046(5) 0.000(4) 0.010(3) -0.021(4)
C12C 0.046(4) 0.058(5) 0.029(4) -0.008(3) 0.000(3) -0.008(4)
C13C 0.045(5) 0.045(5) 0.048(5) -0.013(4) -0.005(4) -0.003(4)
N14C 0.041(4) 0.047(4) 0.053(4) -0.010(3) 0.000(3) 0.003(3)
C15C 0.042(4) 0.059(6) 0.073(6) -0.027(5) -0.023(4) 0.012(4)
C16C 0.067(7) 0.108(9) 0.147(11) -0.070(8) -0.027(7) 0.008(6)
C17C 0.050(5) 0.099(9) 0.101(9) -0.013(7) 0.019(5) 0.000(5)
C18C 0.073(7) 0.081(8) 0.106(9) 0.010(7) -0.026(6) 0.016(6)
P3 0.0471(11) 0.0510(13) 0.0349(10) 0.0040(9) 0.0028(9) 0.0055(10)
C21C 0.068(5) 0.048(5) 0.034(4) 0.007(4) 0.013(4) 0.001(4)
C22C 0.064(5) 0.056(6) 0.044(5) 0.013(4) -0.003(4) -0.002(4)
C23C 0.095(7) 0.047(6) 0.053(5) 0.006(4) -0.005(5) -0.014(5)
C24C 0.121(9) 0.046(6) 0.047(5) 0.003(4) 0.012(6) -0.016(6)
C25C 0.111(8) 0.026(5) 0.062(6) 0.011(4) 0.038(6) 0.008(5)
C26C 0.070(6) 0.048(6) 0.058(5) 0.009(4) 0.020(5) 0.008(5)
C27C 0.059(5) 0.074(7) 0.059(6) -0.008(5) -0.014(4) -0.003(5)
C28C 0.171(12) 0.048(6) 0.067(7) -0.001(5) -0.004(7) -0.016(7)
C29C 0.070(6) 0.061(7) 0.094(8) 0.015(5) 0.027(5) 0.023(5)
C31C 0.048(4) 0.038(5) 0.037(4) 0.004(3) 0.004(3) 0.015(3)
C32C 0.044(4) 0.066(5) 0.031(4) 0.001(4) 0.001(3) 0.005(4)
C33C 0.038(4) 0.085(6) 0.053(5) -0.002(4) 0.000(4) 0.002(4)
C34C 0.046(4) 0.072(6) 0.045(5) 0.003(4) 0.002(4) 0.001(4)
C35C 0.052(5) 0.060(5) 0.037(4) 0.012(4) 0.004(4) 0.003(4)
C36C 0.043(4) 0.050(5) 0.028(4) -0.004(3) -0.001(3) 0.004(4)
C37C 0.049(4) 0.100(7) 0.048(5) 0.018(5) -0.004(4) 0.006(5)
C38C 0.069(6) 0.099(8) 0.069(6) 0.013(6) 0.002(5) -0.026(6)
C39C 0.050(4) 0.078(6) 0.030(4) 0.001(4) -0.003(3) 0.002(4)
B3 0.040(5) 0.047(6) 0.035(5) -0.011(4) 0.006(4) 0.001(4)
C41C 0.039(4) 0.047(5) 0.051(5) -0.010(4) 0.004(3) 0.008(4)
C42C 0.040(4) 0.053(5) 0.058(5) -0.005(4) 0.009(4) 0.007(4)
F42C 0.076(3) 0.094(4) 0.058(3) -0.013(3) -0.005(3) -0.025(3)
C43C 0.036(4) 0.047(6) 0.098(8) -0.020(5) -0.001(5) 0.003(4)
F43C 0.064(3) 0.104(4) 0.116(5) -0.047(4) -0.013(3) -0.022(3)
C44C 0.038(4) 0.028(5) 0.135(9) -0.001(5) -0.012(6) -0.005(4)
F44C 0.069(4) 0.051(3) 0.216(7) 0.006(4) -0.022(4) -0.020(3)
C45C 0.048(5) 0.051(6) 0.105(8) 0.034(6) 0.000(5) 0.002(4)
F45C 0.073(4) 0.100(5) 0.153(6) 0.070(4) -0.014(4) -0.018(3)
C46C 0.036(4) 0.050(6) 0.077(6) 0.004(5) -0.001(4) 0.005(4)
F46C 0.069(3) 0.079(4) 0.077(4) 0.023(3) -0.012(3) -0.010(3)
C51C 0.038(4) 0.034(4) 0.033(4) 0.003(3) 0.001(3) -0.004(3)
C52C 0.042(4) 0.043(5) 0.037(4) 0.008(3) -0.002(3) -0.005(3)
F52C 0.042(2) 0.075(3) 0.046(2) -0.001(2) -0.005(2) 0.007(2)
C53C 0.042(4) 0.060(6) 0.057(5) -0.007(4) 0.011(4) 0.007(4)
F53C 0.058(3) 0.083(4) 0.082(4) 0.001(3) 0.003(3) 0.033(3)
C54C 0.058(5) 0.043(5) 0.057(5) -0.017(4) 0.025(4) 0.008(4)
F54C 0.074(3) 0.069(3) 0.091(4) -0.027(3) 0.027(3) 0.003(3)
C55C 0.054(5) 0.047(5) 0.050(5) -0.014(4) 0.006(4) -0.007(4)
F55C 0.074(3) 0.085(4) 0.056(3) -0.031(3) -0.002(2) -0.012(3)
C56C 0.035(4) 0.040(5) 0.050(5) -0.003(4) 0.006(3) -0.002(3)
F56C 0.050(3) 0.080(3) 0.065(3) -0.028(3) -0.013(2) 0.005(2)

loop_
_atom_type_symbol
_atom_type_description
_atom_type_scat_dispersion_real
_atom_type_scat_dispersion_imag
_atom_type_scat_source
C C 0.0033 0.0016 'International Tables Vol C Tables 4.2.6.8 and 6.1.1.4'
H H 0.0000 0.0000 'International Tables Vol C Tables 4.2.6.8 and 6.1.1.4'
B B 0.0013 0.0007 'International Tables Vol C Tables 4.2.6.8 and 6.1.1.4'
N N 0.0061 0.0033 'International Tables Vol C Tables 4.2.6.8 and 6.1.1.4'
F F 0.0171 0.0103 'International Tables Vol C Tables 4.2.6.8 and 6.1.1.4'
P P 0.1023 0.0942 'International Tables Vol C Tables 4.2.6.8 and 6.1.1.4'
Fe Fe 0.3463 0.8444 'International Tables Vol C Tables 4.2.6.8 and 6.1.1.4'

loop_
_geom_angle_atom_site_label_1
_geom_angle_atom_site_label_2
_geom_angle_atom_site_label_3
_geom_angle
C5A Fe1 C4A 40.9(3)
C5A Fe1 C3A 68.8(3)
C4A Fe1 C3A 40.6(3)
C5A Fe1 C8A 133.6(3)
C4A Fe1 C8A 106.9(3)
C3A Fe1 C8A 110.1(3)
C5A Fe1 C10A 113.2(3)
C4A Fe1 C10A 140.3(4)
C3A Fe1 C10A 177.7(3)
C8A Fe1 C10A 67.7(3)
C5A Fe1 C6A 144.3(3)
C4A Fe1 C6A 174.0(3)
C3A Fe1 C6A 138.7(3)
C8A Fe1 C6A 67.4(3)
C10A Fe1 C6A 40.1(3)
C5A Fe1 C9A 108.9(3)
C4A Fe1 C9A 109.6(3)
C3A Fe1 C9A 138.4(3)
C8A Fe1 C9A 40.0(3)
C10A Fe1 C9A 40.3(3)
C6A Fe1 C9A 67.2(3)
C5A Fe1 C2A 69.6(3)
C4A Fe1 C2A 68.8(3)
C3A Fe1 C2A 40.6(3)
C8A Fe1 C2A 140.6(3)
C10A Fe1 C2A 140.7(3)
C6A Fe1 C2A 114.4(3)
C9A Fe1 C2A 178.4(3)
C5A Fe1 C7A 173.8(3)
C4A Fe1 C7A 134.2(3)
C3A Fe1 C7A 109.8(3)
C8A Fe1 C7A 40.6(3)
C10A Fe1 C7A 68.0(3)
C6A Fe1 C7A 40.2(3)
C9A Fe1 C7A 67.8(3)
C2A Fe1 C7A 113.6(3)
C5A Fe1 C1A 41.2(3)
C4A Fe1 C1A 68.4(3)
C3A Fe1 C1A 68.1(3)
C8A Fe1 C1A 174.7(3)
C10A Fe1 C1A 114.1(3)
C6A Fe1 C1A 117.4(3)
C9A Fe1 C1A 138.3(3)
C2A Fe1 C1A 41.0(3)
C7A Fe1 C1A 144.6(3)
C5A C1A C2A 107.4(6)
C5A C1A P1 132.5(5)
C2A C1A P1 120.1(5)
C5A C1A Fe1 67.3(4)
C2A C1A Fe1 68.7(4)
P1 C1A Fe1 130.2(4)
C3A C2A C1A 107.1(6)
C3A C2A C11A 127.8(6)
C1A C2A C11A 124.9(6)
C3A C2A Fe1 69.4(4)
C1A C2A Fe1 70.3(4)
C11A C2A Fe1 128.9(5)
C4A C3A C2A 109.2(6)
C4A C3A Fe1 69.5(4)
C2A C3A Fe1 70.0(4)
C4A C3A H3A 125.4
C2A C3A H3A 125.4
Fe1 C3A H3A 126.7
C3A C4A C5A 108.2(7)
C3A C4A Fe1 70.0(4)
C5A C4A Fe1 68.8(4)
C3A C4A H4A 125.9
C5A C4A H4A 125.9
Fe1 C4A H4A 126.9
C4A C5A C1A 107.9(7)
C4A C5A Fe1 70.2(4)
C1A C5A Fe1 71.5(4)
C4A C5A H5A 126.0
C1A C5A H5A 126.0
Fe1 C5A H5A 123.9
C10A C6A C7A 109.3(7)
C10A C6A Fe1 69.9(4)
C7A C6A Fe1 70.2(4)
C10A C6A H6A 125.4
C7A C6A H6A 125.4
Fe1 C6A H6A 126.1
C6A C7A C8A 106.4(7)
C6A C7A Fe1 69.6(4)
C8A C7A Fe1 69.2(4)
C6A C7A H7A 126.8
C8A C7A H7A 126.8
Fe1 C7A H7A 126.0
C9A C8A C7A 108.6(8)
C9A C8A Fe1 70.2(5)
C7A C8A Fe1 70.3(4)
C9A C8A H8A 125.7
C7A C8A H8A 125.7
Fe1 C8A H8A 125.4
C8A C9A C10A 108.3(8)
C8A C9A Fe1 69.8(5)
C10A C9A Fe1 69.8(5)
C8A C9A H9A 125.8
C10A C9A H9A 125.8
Fe1 C9A H9A 126.2
C6A C10A C9A 107.3(7)
C6A C10A Fe1 70.0(4)
C9A C10A Fe1 69.9(5)
C6A C10A H10A 126.3
C9A C10A H10A 126.3
Fe1 C10A H10A 125.4
C2A C11A C12A 115.1(6)
C2A C11A H11A 108.5
C12A C11A H11A 108.5
C2A C11A H11B 108.5
C12A C11A H11B 108.5
H11A C11A H11B 107.5
C11A C12A B1 114.9(6)
C11A C12A H12A 108.5
B1 C12A H12A 108.5
C11A C12A H12B 108.5
B1 C12A H12B 108.5
H12A C12A H12B 107.5
N14A C13A B1 173.6(9)
C13A N14A C15A 171.4(9)
N14A C15A C18A 106.8(7)
N14A C15A C17A 106.6(8)
C18A C15A C17A 113.7(10)
N14A C15A C16A 107.0(8)
C18A C15A C16A 112.2(11)
C17A C15A C16A 110.1(12)
C15A C16A H16A 109.5
C15A C16A H16B 109.5
H16A C16A H16B 109.5
C15A C16A H16C 109.5
H16A C16A H16C 109.5
H16B C16A H16C 109.5
C15A C17A H17A 109.5
C15A C17A H17B 109.5
H17A C17A H17B 109.5
C15A C17A H17C 109.5
H17A C17A H17C 109.5
H17B C17A H17C 109.5
C15A C18A H18A 109.5
C15A C18A H18B 109.5
H18A C18A H18B 109.5
C15A C18A H18C 109.5
H18A C18A H18C 109.5
H18B C18A H18C 109.5
C1A P1 C31A 101.9(3)
C1A P1 C21A 108.6(3)
C31A P1 C21A 105.7(3)
C26A C21A C22A 117.4(7)
C26A C21A P1 114.5(6)
C22A C21A P1 127.8(6)
C23A C22A C21A 118.7(8)
C23A C22A C27A 116.0(8)
C21A C22A C27A 125.3(7)
C24A C23A C22A 123.3(9)
C24A C23A H23A 118.3
C22A C23A H23A 118.3
C25A C24A C23A 118.1(9)
C25A C24A C28A 121.3(10)
C23A C24A C28A 120.5(10)
C24A C25A C26A 122.4(9)
C24A C25A H25A 118.8
C26A C25A H25A 118.8
C25A C26A C21A 120.1(8)
C25A C26A C29A 117.7(8)
C21A C26A C29A 122.2(8)
C22A C27A H27A 109.5
C22A C27A H27B 109.5
H27A C27A H27B 109.5
C22A C27A H27C 109.5
H27A C27A H27C 109.5
H27B C27A H27C 109.5
C24A C28A H28A 109.5
C24A C28A H28B 109.5
H28A C28A H28B 109.5
C24A C28A H28C 109.5
H28A C28A H28C 109.5
H28B C28A H28C 109.5
C26A C29A H29A 109.5
C26A C29A H29B 109.5
H29A C29A H29B 109.5
C26A C29A H29C 109.5
H29A C29A H29C 109.5
H29B C29A H29C 109.5
C36A C31A C32A 118.2(7)
C36A C31A P1 127.0(6)
C32A C31A P1 114.8(5)
C33A C32A C31A 119.3(7)
C33A C32A C37A 117.8(7)
C31A C32A C37A 122.9(7)
C34A C33A C32A 122.0(7)
C34A C33A H33A 119.0
C32A C33A H33A 119.0
C35A C34A C33A 118.3(7)
C35A C34A C38A 120.3(8)
C33A C34A C38A 121.3(8)
C34A C35A C36A 121.3(7)
C34A C35A H35A 119.4
C36A C35A H35A 119.4
C31A C36A C35A 120.8(7)
C31A C36A C39A 123.5(7)
C35A C36A C39A 115.7(7)
C32A C37A H37A 109.5
C32A C37A H37B 109.5
H37A C37A H37B 109.5
C32A C37A H37C 109.5
H37A C37A H37C 109.5
H37B C37A H37C 109.5
C34A C38A H38A 109.5
C34A C38A H38B 109.5
H38A C38A H38B 109.5
C34A C38A H38C 109.5
H38A C38A H38C 109.5
H38B C38A H38C 109.5
C36A C39A H39A 109.5
C36A C39A H39B 109.5
H39A C39A H39B 109.5
C36A C39A H39C 109.5
H39A C39A H39C 109.5
H39B C39A H39C 109.5
C13A B1 C41A 106.6(6)
C13A B1 C12A 103.4(6)
C41A B1 C12A 116.2(6)
C13A B1 C51A 107.5(6)
C41A B1 C51A 110.5(6)
C12A B1 C51A 111.9(6)
C46A C41A C42A 113.1(8)
C46A C41A B1 120.0(7)
C42A C41A B1 126.9(7)
F42A C42A C43A 116.7(8)
F42A C42A C41A 120.0(8)
C43A C42A C41A 123.3(8)
C44A C43A F43A 119.4(9)
C44A C43A C42A 121.5(10)
F43A C43A C42A 119.1(10)
C43A C44A F44A 123.1(12)
C43A C44A C45A 119.6(9)
F44A C44A C45A 117.3(11)
F45A C45A C44A 121.7(10)
F45A C45A C46A 121.0(10)
C44A C45A C46A 117.2(9)
F46A C46A C41A 119.0(8)
F46A C46A C45A 115.7(8)
C41A C46A C45A 125.2(9)
C56A C51A C52A 112.2(7)
C56A C51A B1 119.2(7)
C52A C51A B1 128.6(7)
F52A C52A C53A 114.3(7)
F52A C52A C51A 120.7(7)
C53A C52A C51A 125.0(8)
F53A C53A C54A 118.6(8)
F53A C53A C52A 122.3(9)
C54A C53A C52A 119.1(8)
C53A C54A C55A 120.1(8)
C53A C54A F54A 121.6(9)
C55A C54A F54A 118.2(9)
F55A C55A C54A 121.8(8)
F55A C55A C56A 119.8(8)
C54A C55A C56A 118.4(8)
C51A C56A F56A 118.2(7)
C51A C56A C55A 125.3(8)
F56A C56A C55A 116.5(7)
C8B Fe2 C4B 104.9(4)
C8B Fe2 C5B 120.9(4)
C4B Fe2 C5B 41.2(3)
C8B Fe2 C7B 39.8(4)
C4B Fe2 C7B 120.5(4)
C5B Fe2 C7B 156.3(4)
C8B Fe2 C6B 67.1(4)
C4B Fe2 C6B 157.3(3)
C5B Fe2 C6B 161.3(3)
C7B Fe2 C6B 39.8(3)
C8B Fe2 C9B 40.1(4)
C4B Fe2 C9B 121.5(4)
C5B Fe2 C9B 107.3(4)
C7B Fe2 C9B 66.9(4)
C6B Fe2 C9B 66.9(4)
C8B Fe2 C2B 156.8(5)
C4B Fe2 C2B 68.6(3)
C5B Fe2 C2B 69.8(3)
C7B Fe2 C2B 122.9(4)
C6B Fe2 C2B 109.9(3)
C9B Fe2 C2B 162.0(5)
C8B Fe2 C10B 67.0(4)
C4B Fe2 C10B 158.0(4)
C5B Fe2 C10B 123.9(3)
C7B Fe2 C10B 67.2(4)
C6B Fe2 C10B 40.4(3)
C9B Fe2 C10B 39.3(4)
C2B Fe2 C10B 126.8(3)
C8B Fe2 C3B 120.0(5)
C4B Fe2 C3B 40.0(3)
C5B Fe2 C3B 68.7(3)
C7B Fe2 C3B 106.7(4)
C6B Fe2 C3B 124.0(3)
C9B Fe2 C3B 156.0(5)
C2B Fe2 C3B 40.9(3)
C10B Fe2 C3B 161.9(4)
C8B Fe2 C1B 159.0(5)
C4B Fe2 C1B 68.8(3)
C5B Fe2 C1B 41.3(3)
C7B Fe2 C1B 160.6(4)
C6B Fe2 C1B 126.2(3)
C9B Fe2 C1B 125.0(4)
C2B Fe2 C1B 41.3(3)
C10B Fe2 C1B 111.1(3)
C3B Fe2 C1B 68.7(3)
C5B C1B C2B 107.2(6)
C5B C1B P2 130.6(5)
C2B C1B P2 122.1(5)
C5B C1B Fe2 68.0(4)
C2B C1B Fe2 68.7(4)
P2 C1B Fe2 127.6(4)
C3B C2B C1B 107.3(6)
C3B C2B C11B 125.7(6)
C1B C2B C11B 127.0(6)
C3B C2B Fe2 69.9(4)
C1B C2B Fe2 70.0(4)
C11B C2B Fe2 126.8(5)
C4B C3B C2B 108.3(6)
C4B C3B Fe2 68.6(4)
C2B C3B Fe2 69.2(4)
C4B C3B H3B 125.8
C2B C3B H3B 125.8
Fe2 C3B H3B 128.0
C3B C4B C5B 109.9(7)
C3B C4B Fe2 71.4(4)
C5B C4B Fe2 69.7(4)
C3B C4B H4B 125.0
C5B C4B H4B 125.0
Fe2 C4B H4B 125.4
C4B C5B C1B 107.1(6)
C4B C5B Fe2 69.1(4)
C1B C5B Fe2 70.7(4)
C4B C5B H5B 126.4
C1B C5B H5B 126.4
Fe2 C5B H5B 125.4
C7B C6B C10B 107.6(8)
C7B C6B Fe2 69.9(5)
C10B C6B Fe2 70.3(5)
C7B C6B H6B 126.2
C10B C6B H6B 126.2
Fe2 C6B H6B 125.3
C8B C7B C6B 107.9(9)
C8B C7B Fe2 68.8(5)
C6B C7B Fe2 70.3(5)
C8B C7B H7B 126.0
C6B C7B H7B 126.0
Fe2 C7B H7B 126.4
C7B C8B C9B 109.0(9)
C7B C8B Fe2 71.4(5)
C9B C8B Fe2 71.7(6)
C7B C8B H8B 125.5
C9B C8B H8B 125.5
Fe2 C8B H8B 123.0
C10B C9B C8B 107.9(9)
C10B C9B Fe2 70.7(5)
C8B C9B Fe2 68.2(6)
C10B C9B H9B 126.0
C8B C9B H9B 126.0
Fe2 C9B H9B 126.7
C9B C10B C6B 107.5(9)
C9B C10B Fe2 70.1(5)
C6B C10B Fe2 69.3(4)
C9B C10B H10B 126.2
C6B C10B H10B 126.2
Fe2 C10B H10B 126.0
C2B C11B C12B 113.9(6)
C2B C11B H11C 108.8
C12B C11B H11C 108.8
C2B C11B H11D 108.8
C12B C11B H11D 108.8
H11C C11B H11D 107.7
C11B C12B B2 115.9(6)
C11B C12B H12C 108.3
B2 C12B H12C 108.3
C11B C12B H12D 108.3
B2 C12B H12D 108.3
H12C C12B H12D 107.4
N14B C13B B2 177.4(8)
C13B N14B C15B 177.0(8)
C17B C15B N14B 108.1(6)
C17B C15B C16B 114.9(8)
N14B C15B C16B 105.7(6)
C17B C15B C18B 112.4(8)
N14B C15B C18B 104.8(6)
C16B C15B C18B 110.1(8)
C15B C16B H16D 109.5
C15B C16B H16E 109.5
H16D C16B H16E 109.5
C15B C16B H16F 109.5
H16D C16B H16F 109.5
H16E C16B H16F 109.5
C15B C17B H17D 109.5
C15B C17B H17E 109.5
H17D C17B H17E 109.5
C15B C17B H17F 109.5
H17D C17B H17F 109.5
H17E C17B H17F 109.5
C15B C18B H18D 109.5
C15B C18B H18E 109.5
H18D C18B H18E 109.5
C15B C18B H18F 109.5
H18D C18B H18F 109.5
H18E C18B H18F 109.5
C1B P2 C31B 101.1(3)
C1B P2 C21B 108.7(3)
C31B P2 C21B 105.1(3)
C22B C21B C26B 117.9(7)
C22B C21B P2 127.4(6)
C26B C21B P2 114.2(6)
C23B C22B C21B 118.7(7)
C23B C22B C27B 116.4(7)
C21B C22B C27B 124.9(7)
C24B C23B C22B 123.4(8)
C24B C23B H23B 118.3
C22B C23B H23B 118.3
C25B C24B C23B 118.0(8)
C25B C24B C28B 120.9(9)
C23B C24B C28B 121.0(9)
C24B C25B C26B 122.4(9)
C24B C25B H25B 118.8
C26B C25B H25B 118.8
C25B C26B C21B 119.4(8)
C25B C26B C29B 118.5(8)
C21B C26B C29B 122.0(7)
C22B C27B H27D 109.5
C22B C27B H27E 109.5
H27D C27B H27E 109.5
C22B C27B H27F 109.5
H27D C27B H27F 109.5
H27E C27B H27F 109.5
C24B C28B H28D 109.5
C24B C28B H28E 109.5
H28D C28B H28E 109.5
C24B C28B H28F 109.5
H28D C28B H28F 109.5
H28E C28B H28F 109.5
C26B C29B H29D 109.5
C26B C29B H29E 109.5
H29D C29B H29E 109.5
C26B C29B H29F 109.5
H29D C29B H29F 109.5
H29E C29B H29F 109.5
C36B C31B C32B 119.2(7)
C36B C31B P2 124.8(5)
C32B C31B P2 115.9(5)
C33B C32B C31B 119.1(7)
C33B C32B C37B 116.4(7)
C31B C32B C37B 124.5(7)
C34B C33B C32B 122.4(7)
C34B C33B H33B 118.8
C32B C33B H33B 118.8
C35B C34B C33B 116.5(8)
C35B C34B C38B 122.5(8)
C33B C34B C38B 121.0(7)
C36B C35B C34B 123.6(7)
C36B C35B H35B 118.2
C34B C35B H35B 118.2
C35B C36B C31B 118.8(6)
C35B C36B C39B 117.1(6)
C31B C36B C39B 124.0(6)
C32B C37B H37D 109.5
C32B C37B H37E 109.5
H37D C37B H37E 109.5
C32B C37B H37F 109.5
H37D C37B H37F 109.5
H37E C37B H37F 109.5
C34B C38B H38D 109.5
C34B C38B H38E 109.5
H38D C38B H38E 109.5
C34B C38B H38F 109.5
H38D C38B H38F 109.5
H38E C38B H38F 109.5
C36B C39B H39D 109.5
C36B C39B H39E 109.5
H39D C39B H39E 109.5
C36B C39B H39F 109.5
H39D C39B H39F 109.5
H39E C39B H39F 109.5
C12B B2 C13B 105.8(6)
C12B B2 C41B 117.3(6)
C13B B2 C41B 105.1(6)
C12B B2 C51B 111.5(6)
C13B B2 C51B 104.2(6)
C41B B2 C51B 111.7(6)
C46B C41B C42B 112.8(7)
C46B C41B B2 122.6(7)
C42B C41B B2 124.7(7)
F42B C42B C43B 116.2(7)
F42B C42B C41B 121.1(7)
C43B C42B C41B 122.6(8)
C44B C43B F43B 119.4(8)
C44B C43B C42B 121.3(8)
F43B C43B C42B 119.3(9)
C43B C44B F44B 120.6(9)
C43B C44B C45B 119.2(8)
F44B C44B C45B 120.2(9)
F45B C45B C46B 121.2(9)
F45B C45B C44B 120.2(9)
C46B C45B C44B 118.7(8)
F46B C46B C45B 116.5(7)
F46B C46B C41B 118.0(7)
C45B C46B C41B 125.5(8)
C52B C51B C56B 111.2(6)
C52B C51B B2 127.8(7)
C56B C51B B2 120.8(6)
F52B C52B C51B 119.3(6)
F52B C52B C53B 116.0(6)
C51B C52B C53B 124.7(7)
C54B C53B F53B 120.4(7)
C54B C53B C52B 120.2(7)
F53B C53B C52B 119.4(7)
C53B C54B F54B 120.4(7)
C53B C54B C55B 119.2(7)
F54B C54B C55B 120.3(7)
F55B C55B C56B 121.0(7)
F55B C55B C54B 120.4(7)
C56B C55B C54B 118.6(7)
C55B C56B F56B 115.4(7)
C55B C56B C51B 126.0(7)
F56B C56B C51B 118.6(6)
C5C Fe3 C3C 69.3(3)
C5C Fe3 C4C 41.0(3)
C3C Fe3 C4C 41.0(3)
C5C Fe3 C2C 69.6(3)
C3C Fe3 C2C 40.5(3)
C4C Fe3 C2C 68.7(3)
C5C Fe3 C8C 135.7(4)
C3C Fe3 C8C 109.2(4)
C4C Fe3 C8C 107.9(4)
C2C Fe3 C8C 138.7(3)
C5C Fe3 C6C 146.6(4)
C3C Fe3 C6C 134.8(4)
C4C Fe3 C6C 172.4(4)
C2C Fe3 C6C 112.0(4)
C8C Fe3 C6C 66.3(4)
C5C Fe3 C7C 172.9(4)
C3C Fe3 C7C 107.0(4)
C4C Fe3 C7C 132.4(4)
C2C Fe3 C7C 111.8(4)
C8C Fe3 C7C 38.8(4)
C6C Fe3 C7C 40.1(4)
C5C Fe3 C9C 111.3(3)
C3C Fe3 C9C 139.1(4)
C4C Fe3 C9C 111.6(4)
C2C Fe3 C9C 178.9(3)
C8C Fe3 C9C 40.2(4)
C6C Fe3 C9C 67.5(4)
C7C Fe3 C9C 67.1(4)
C5C Fe3 C10C 115.5(4)
C3C Fe3 C10C 175.1(4)
C4C Fe3 C10C 143.1(5)
C2C Fe3 C10C 139.4(4)
C8C Fe3 C10C 67.9(4)
C6C Fe3 C10C 40.7(4)
C7C Fe3 C10C 68.3(4)
C9C Fe3 C10C 40.9(4)
C5C Fe3 C1C 40.9(3)
C3C Fe3 C1C 68.4(3)
C4C Fe3 C1C 68.3(3)
C2C Fe3 C1C 41.1(3)
C8C Fe3 C1C 176.1(3)
C6C Fe3 C1C 117.6(4)
C7C Fe3 C1C 144.3(4)
C9C Fe3 C1C 140.0(3)
C10C Fe3 C1C 114.7(3)
C5C C1C C2C 107.0(6)
C5C C1C P3 130.9(5)
C2C C1C P3 122.0(5)
C5C C1C Fe3 67.3(4)
C2C C1C Fe3 67.8(4)
P3 C1C Fe3 130.2(4)
C3C C2C C1C 108.0(7)
C3C C2C C11C 123.5(7)
C1C C2C C11C 128.5(7)
C3C C2C Fe3 69.4(4)
C1C C2C Fe3 71.1(4)
C11C C2C Fe3 124.3(5)
C2C C3C C4C 108.6(7)
C2C C3C Fe3 70.1(4)
C4C C3C Fe3 69.6(5)
C2C C3C H3C 125.7
C4C C3C H3C 125.7
Fe3 C3C H3C 126.2
C5C C4C C3C 108.5(7)
C5C C4C Fe3 69.2(4)
C3C C4C Fe3 69.5(4)
C5C C4C H4C 125.8
C3C C4C H4C 125.8
Fe3 C4C H4C 127.1
C4C C5C C1C 107.8(7)
C4C C5C Fe3 69.8(4)
C1C C5C Fe3 71.8(4)
C4C C5C H5C 126.1
C1C C5C H5C 126.1
Fe3 C5C H5C 124.0
C7C C6C C10C 109.1(9)
C7C C6C Fe3 70.0(5)
C10C C6C Fe3 70.3(5)
C7C C6C H6C 125.4
C10C C6C H6C 125.4
Fe3 C6C H6C 125.8
C8C C7C C6C 108.2(9)
C8C C7C Fe3 70.5(5)
C6C C7C Fe3 69.9(5)
C8C C7C H7C 125.9
C6C C7C H7C 125.9
Fe3 C7C H7C 125.2
C7C C8C C9C 110.0(9)
C7C C8C Fe3 70.7(6)
C9C C8C Fe3 70.3(5)
C7C C8C H8C 125.0
C9C C8C H8C 125.0
Fe3 C8C H8C 125.6
C8C C9C C10C 107.3(8)
C8C C9C Fe3 69.5(5)
C10C C9C Fe3 69.8(5)
C8C C9C H9C 126.3
C10C C9C H9C 126.3
Fe3 C9C H9C 126.0
C6C C10C C9C 105.3(8)
C6C C10C Fe3 69.0(5)
C9C C10C Fe3 69.3(5)
C6C C10C H10C 127.3
C9C C10C H10C 127.3
Fe3 C10C H10C 125.9
C2C C11C C12C 113.1(6)
C2C C11C H11E 109.0
C12C C11C H11E 109.0
C2C C11C H11F 109.0
C12C C11C H11F 109.0
H11E C11C H11F 107.8
C11C C12C B3 114.5(6)
C11C C12C H12E 108.6
B3 C12C H12E 108.6
C11C C12C H12F 108.6
B3 C12C H12F 108.6
H12E C12C H12F 107.6
N14C C13C B3 171.9(9)
C13C N14C C15C 174.0(8)
N14C C15C C16C 106.7(7)
N14C C15C C17C 106.7(7)
C16C C15C C17C 112.3(9)
N14C C15C C18C 105.9(7)
C16C C15C C18C 114.9(9)
C17C C15C C18C 109.9(8)
C15C C16C H16G 109.5
C15C C16C H16H 109.5
H16G C16C H16H 109.5
C15C C16C H16I 109.5
H16G C16C H16I 109.5
H16H C16C H16I 109.5
C15C C17C H17G 109.5
C15C C17C H17H 109.5
H17G C17C H17H 109.5
C15C C17C H17I 109.5
H17G C17C H17I 109.5
H17H C17C H17I 109.5
C15C C18C H18G 109.5
C15C C18C H18H 109.5
H18G C18C H18H 109.5
C15C C18C H18I 109.5
H18G C18C H18I 109.5
H18H C18C H18I 109.5
C1C P3 C31C 100.7(3)
C1C P3 C21C 109.1(4)
C31C P3 C21C 105.1(3)
C26C C21C C22C 118.6(8)
C26C C21C P3 113.9(6)
C22C C21C P3 127.4(6)
C23C C22C C21C 118.9(9)
C23C C22C C27C 116.6(8)
C21C C22C C27C 124.5(8)
C24C C23C C22C 122.5(10)
C24C C23C H23C 118.7
C22C C23C H23C 118.7
C25C C24C C23C 117.7(9)
C25C C24C C28C 122.2(10)
C23C C24C C28C 120.1(11)
C24C C25C C26C 124.2(9)
C24C C25C H25C 117.9
C26C C25C H25C 117.9
C25C C26C C21C 118.1(9)
C25C C26C C29C 118.6(8)
C21C C26C C29C 123.3(9)
C22C C27C H27G 109.5
C22C C27C H27H 109.5
H27G C27C H27H 109.5
C22C C27C H27I 109.5
H27G C27C H27I 109.5
H27H C27C H27I 109.5
C24C C28C H28G 109.5
C24C C28C H28H 109.5
H28G C28C H28H 109.5
C24C C28C H28I 109.5
H28G C28C H28I 109.5
H28H C28C H28I 109.5
C26C C29C H29G 109.5
C26C C29C H29H 109.5
H29G C29C H29H 109.5
C26C C29C H29I 109.5
H29G C29C H29I 109.5
H29H C29C H29I 109.5
C32C C31C C36C 118.8(7)
C32C C31C P3 116.1(5)
C36C C31C P3 125.1(6)
C33C C32C C31C 120.1(7)
C33C C32C C37C 117.0(7)
C31C C32C C37C 122.9(7)
C32C C33C C34C 122.3(7)
C32C C33C H33C 118.8
C34C C33C H33C 118.8
C33C C34C C35C 116.1(7)
C33C C34C C38C 119.9(8)
C35C C34C C38C 123.9(7)
C36C C35C C34C 124.3(7)
C36C C35C H35C 117.8
C34C C35C H35C 117.8
C35C C36C C31C 118.1(7)
C35C C36C C39C 117.4(6)
C31C C36C C39C 124.5(7)
C32C C37C H37G 109.5
C32C C37C H37H 109.5
H37G C37C H37H 109.5
C32C C37C H37I 109.5
H37G C37C H37I 109.5
H37H C37C H37I 109.5
C34C C38C H38G 109.5
C34C C38C H38H 109.5
H38G C38C H38H 109.5
C34C C38C H38I 109.5
H38G C38C H38I 109.5
H38H C38C H38I 109.5
C36C C39C H39G 109.5
C36C C39C H39H 109.5
H39G C39C H39H 109.5
C36C C39C H39I 109.5
H39G C39C H39I 109.5
H39H C39C H39I 109.5
C12C B3 C41C 116.7(6)
C12C B3 C13C 104.5(6)
C41C B3 C13C 106.6(6)
C12C B3 C51C 110.1(6)
C41C B3 C51C 110.9(6)
C13C B3 C51C 107.4(6)
C46C C41C C42C 113.7(8)
C46C C41C B3 120.3(7)
C42C C41C B3 125.9(7)
F42C C42C C41C 122.0(7)
F42C C42C C43C 114.4(8)
C41C C42C C43C 123.6(8)
C44C C43C F43C 118.6(8)
C44C C43C C42C 121.2(9)
F43C C43C C42C 120.3(9)
C43C C44C F44C 123.2(10)
C43C C44C C45C 117.5(8)
F44C C44C C45C 119.3(10)
C44C C45C F45C 119.7(9)
C44C C45C C46C 121.0(9)
F45C C45C C46C 119.3(10)
F46C C46C C41C 119.6(7)
F46C C46C C45C 117.5(8)
C41C C46C C45C 123.0(9)
C56C C51C C52C 112.2(7)
C56C C51C B3 129.2(6)
C52C C51C B3 118.2(6)
F52C C52C C53C 117.0(6)
F52C C52C C51C 118.0(6)
C53C C52C C51C 125.0(7)
F53C C53C C54C 120.7(7)
F53C C53C C52C 120.7(7)
C54C C53C C52C 118.5(7)
F54C C54C C53C 120.6(8)
F54C C54C C55C 119.7(8)
C53C C54C C55C 119.8(7)
F55C C55C C56C 122.4(7)
F55C C55C C54C 119.1(7)
C56C C55C C54C 118.5(7)
C55C C56C F56C 114.8(7)
C55C C56C C51C 126.0(7)
F56C C56C C51C 119.2(6)

loop_
_geom_bond_atom_site_label_1
_geom_bond_atom_site_label_2
_geom_bond_distance
Fe1 C5A 2.017(7)
Fe1 C4A 2.035(8)
Fe1 C3A 2.042(7)
Fe1 C8A 2.042(7)
Fe1 C10A 2.046(7)
Fe1 C6A 2.048(7)
Fe1 C9A 2.048(9)
Fe1 C2A 2.050(7)
Fe1 C7A 2.056(8)
Fe1 C1A 2.072(7)
C1A C5A 1.439(10)
C1A C2A 1.443(9)
C1A P1 1.811(7)
C2A C3A 1.420(10)
C2A C11A 1.501(10)
C3A C4A 1.413(10)
C3A H3A 0.9400
C4A C5A 1.417(10)
C4A H4A 0.9400
C5A H5A 0.9400
C6A C10A 1.403(11)
C6A C7A 1.412(11)
C6A H6A 0.9400
C7A C8A 1.421(11)
C7A H7A 0.9400
C8A C9A 1.397(11)
C8A H8A 0.9400
C9A C10A 1.411(11)
C9A H9A 0.9400
C10A H10A 0.9400
C11A C12A 1.532(9)
C11A H11A 0.9800
C11A H11B 0.9800
C12A B1 1.637(11)
C12A H12A 0.9800
C12A H12B 0.9800
C13A N14A 1.141(9)
C13A B1 1.621(11)
N14A C15A 1.465(10)
C15A C18A 1.480(12)
C15A C17A 1.483(14)
C15A C16A 1.495(15)
C16A H16A 0.9700
C16A H16B 0.9700
C16A H16C 0.9700
C17A H17A 0.9700
C17A H17B 0.9700
C17A H17C 0.9700
C18A H18A 0.9700
C18A H18B 0.9700
C18A H18C 0.9700
P1 C31A 1.845(7)
P1 C21A 1.857(8)
C21A C26A 1.419(11)
C21A C22A 1.431(11)
C22A C23A 1.387(11)
C22A C27A 1.509(11)
C23A C24A 1.374(13)
C23A H23A 0.9400
C24A C25A 1.357(13)
C24A C28A 1.541(12)
C25A C26A 1.390(12)
C25A H25A 0.9400
C26A C29A 1.512(11)
C27A H27A 0.9700
C27A H27B 0.9700
C27A H27C 0.9700
C28A H28A 0.9700
C28A H28B 0.9700
C28A H28C 0.9700
C29A H29A 0.9700
C29A H29B 0.9700
C29A H29C 0.9700
C31A C36A 1.390(10)
C31A C32A 1.418(10)
C32A C33A 1.389(11)
C32A C37A 1.505(10)
C33A C34A 1.387(11)
C33A H33A 0.9400
C34A C35A 1.371(11)
C34A C38A 1.517(11)
C35A C36A 1.396(10)
C35A H35A 0.9400
C36A C39A 1.531(10)
C37A H37A 0.9700
C37A H37B 0.9700
C37A H37C 0.9700
C38A H38A 0.9700
C38A H38B 0.9700
C38A H38C 0.9700
C39A H39A 0.9700
C39A H39B 0.9700
C39A H39C 0.9700
B1 C41A 1.636(11)
B1 C51A 1.640(11)
C41A C46A 1.371(11)
C41A C42A 1.381(10)
C42A F42A 1.342(9)
C42A C43A 1.376(12)
C43A C44A 1.315(14)
C43A F43A 1.358(11)
C44A F44A 1.336(10)
C44A C45A 1.390(15)
C45A F45A 1.319(11)
C45A C46A 1.392(13)
C46A F46A 1.353(9)
C51A C56A 1.370(10)
C51A C52A 1.375(11)
C52A F52A 1.362(9)
C52A C53A 1.373(11)
C53A F53A 1.343(10)
C53A C54A 1.348(13)
C54A C55A 1.350(12)
C54A F54A 1.363(9)
C55A F55A 1.347(9)
C55A C56A 1.384(11)
C56A F56A 1.374(8)
Fe2 C8B 1.994(9)
Fe2 C4B 2.018(7)
Fe2 C5B 2.026(7)
Fe2 C7B 2.028(8)
Fe2 C6B 2.034(8)
Fe2 C9B 2.039(9)
Fe2 C2B 2.044(7)
Fe2 C10B 2.047(8)
Fe2 C3B 2.055(7)
Fe2 C1B 2.062(6)
C1B C5B 1.443(9)
C1B C2B 1.449(9)
C1B P2 1.820(7)
C2B C3B 1.433(10)
C2B C11B 1.516(10)
C3B C4B 1.392(10)
C3B H3B 0.9400
C4B C5B 1.422(10)
C4B H4B 0.9400
C5B H5B 0.9400
C6B C7B 1.383(12)
C6B C10B 1.410(11)
C6B H6B 0.9400
C7B C8B 1.369(14)
C7B H7B 0.9400
C8B C9B 1.385(15)
C8B H8B 0.9400
C9B C10B 1.374(13)
C9B H9B 0.9400
C10B H10B 0.9400
C11B C12B 1.521(9)
C11B H11C 0.9800
C11B H11D 0.9800
C12B B2 1.618(11)
C12B H12C 0.9800
C12B H12D 0.9800
C13B N14B 1.129(8)
C13B B2 1.622(11)
N14B C15B 1.485(8)
C15B C17B 1.473(12)
C15B C16B 1.506(11)
C15B C18B 1.512(11)
C16B H16D 0.9700
C16B H16E 0.9700
C16B H16F 0.9700
C17B H17D 0.9700
C17B H17E 0.9700
C17B H17F 0.9700
C18B H18D 0.9700
C18B H18E 0.9700
C18B H18F 0.9700
P2 C31B 1.853(7)
P2 C21B 1.864(7)
C21B C22B 1.421(10)
C21B C26B 1.424(10)
C22B C23B 1.378(11)
C22B C27B 1.508(11)
C23B C24B 1.370(11)
C23B H23B 0.9400
C24B C25B 1.365(12)
C24B C28B 1.528(12)
C25B C26B 1.386(11)
C25B H25B 0.9400
C26B C29B 1.516(11)
C27B H27D 0.9700
C27B H27E 0.9700
C27B H27F 0.9700
C28B H28D 0.9700
C28B H28E 0.9700
C28B H28F 0.9700
C29B H29D 0.9700
C29B H29E 0.9700
C29B H29F 0.9700
C31B C36B 1.400(9)
C31B C32B 1.406(9)
C32B C33B 1.399(10)
C32B C37B 1.520(10)
C33B C34B 1.389(11)
C33B H33B 0.9400
C34B C35B 1.387(10)
C34B C38B 1.501(11)
C35B C36B 1.383(10)
C35B H35B 0.9400
C36B C39B 1.513(9)
C37B H37D 0.9700
C37B H37E 0.9700
C37B H37F 0.9700
C38B H38D 0.9700
C38B H38E 0.9700
C38B H38F 0.9700
C39B H39D 0.9700
C39B H39E 0.9700
C39B H39F 0.9700
B2 C41B 1.641(11)
B2 C51B 1.649(11)
C41B C46B 1.380(10)
C41B C42B 1.394(10)
C42B F42B 1.341(8)
C42B C43B 1.376(11)
C43B C44B 1.335(12)
C43B F43B 1.366(9)
C44B F44B 1.353(9)
C44B C45B 1.367(13)
C45B F45B 1.351(10)
C45B C46B 1.362(11)
C46B F46B 1.353(9)
C51B C52B 1.378(9)
C51B C56B 1.402(10)
C52B F52B 1.365(8)
C52B C53B 1.381(10)
C53B C54B 1.339(11)
C53B F53B 1.349(8)
C54B F54B 1.346(8)
C54B C55B 1.375(11)
C55B F55B 1.343(8)
C55B C56B 1.356(10)
C56B F56B 1.380(8)
Fe3 C5C 2.020(7)
Fe3 C3C 2.027(8)
Fe3 C4C 2.028(8)
Fe3 C2C 2.036(7)
Fe3 C8C 2.036(9)
Fe3 C6C 2.037(9)
Fe3 C7C 2.038(9)
Fe3 C9C 2.047(9)
Fe3 C10C 2.054(8)
Fe3 C1C 2.080(7)
C1C C5C 1.435(9)
C1C C2C 1.446(9)
C1C P3 1.810(7)
C2C C3C 1.407(10)
C2C C11C 1.508(10)
C3C C4C 1.418(11)
C3C H3C 0.9400
C4C C5C 1.418(11)
C4C H4C 0.9400
C5C H5C 0.9400
C6C C7C 1.396(13)
C6C C10C 1.422(14)
C6C H6C 0.9400
C7C C8C 1.353(12)
C7C H7C 0.9400
C8C C9C 1.404(12)
C8C H8C 0.9400
C9C C10C 1.432(13)
C9C H9C 0.9400
C10C H10C 0.9400
C11C C12C 1.536(9)
C11C H11E 0.9800
C11C H11F 0.9800
C12C B3 1.620(11)
C12C H12E 0.9800
C12C H12F 0.9800
C13C N14C 1.139(9)
C13C B3 1.629(11)
N14C C15C 1.480(9)
C15C C16C 1.496(12)
C15C C17C 1.525(12)
C15C C18C 1.527(13)
C16C H16G 0.9700
C16C H16H 0.9700
C16C H16I 0.9700
C17C H17G 0.9700
C17C H17H 0.9700
C17C H17I 0.9700
C18C H18G 0.9700
C18C H18H 0.9700
C18C H18I 0.9700
P3 C31C 1.857(7)
P3 C21C 1.862(8)
C21C C26C 1.411(11)
C21C C22C 1.436(11)
C22C C23C 1.401(12)
C22C C27C 1.495(12)
C23C C24C 1.373(13)
C23C H23C 0.9400
C24C C25C 1.359(14)
C24C C28C 1.530(12)
C25C C26C 1.403(13)
C25C H25C 0.9400
C26C C29C 1.489(12)
C27C H27G 0.9700
C27C H27H 0.9700
C27C H27I 0.9700
C28C H28G 0.9700
C28C H28H 0.9700
C28C H28I 0.9700
C29C H29G 0.9700
C29C H29H 0.9700
C29C H29I 0.9700
C31C C32C 1.414(10)
C31C C36C 1.422(9)
C32C C33C 1.389(10)
C32C C37C 1.517(10)
C33C C34C 1.397(10)
C33C H33C 0.9400
C34C C35C 1.398(11)
C34C C38C 1.472(11)
C35C C36C 1.386(10)
C35C H35C 0.9400
C36C C39C 1.509(9)
C37C H37G 0.9700
C37C H37H 0.9700
C37C H37I 0.9700
C38C H38G 0.9700
C38C H38H 0.9700
C38C H38I 0.9700
C39C H39G 0.9700
C39C H39H 0.9700
C39C H39I 0.9700
B3 C41C 1.629(12)
B3 C51C 1.647(10)
C41C C46C 1.366(11)
C41C C42C 1.374(11)
C42C F42C 1.349(9)
C42C C43C 1.385(11)
C43C C44C 1.325(13)
C43C F43C 1.352(10)
C44C F44C 1.339(9)
C44C C45C 1.368(13)
C45C F45C 1.378(10)
C45C C46C 1.383(12)
C46C F46C 1.361(10)
C51C C56C 1.367(10)
C51C C52C 1.407(9)
C52C F52C 1.359(8)
C52C C53C 1.364(10)
C53C F53C 1.342(9)
C53C C54C 1.361(11)
C54C F54C 1.346(8)
C54C C55C 1.389(11)
C55C F55C 1.345(8)
C55C C56C 1.353(10)
C56C F56C 1.364(8)

loop_
_geom_torsion_atom_site_label_1
_geom_torsion_atom_site_label_2
_geom_torsion_atom_site_label_3
_geom_torsion_atom_site_label_4
_geom_torsion
C4A Fe1 C1A C5A 38.6(4)
C3A Fe1 C1A C5A 82.4(5)
C8A Fe1 C1A C5A 11(3)
C10A Fe1 C1A C5A -98.2(5)
C6A Fe1 C1A C5A -142.8(5)
C9A Fe1 C1A C5A -57.1(6)
C2A Fe1 C1A C5A 120.7(6)
C7A Fe1 C1A C5A 176.2(5)
C5A Fe1 C1A C2A -120.7(6)
C4A Fe1 C1A C2A -82.1(4)
C3A Fe1 C1A C2A -38.3(4)
C8A Fe1 C1A C2A -110(3)
C10A Fe1 C1A C2A 141.1(4)
C6A Fe1 C1A C2A 96.5(5)
C9A Fe1 C1A C2A -177.8(5)
C7A Fe1 C1A C2A 55.5(7)
C5A Fe1 C1A P1 127.2(7)
C4A Fe1 C1A P1 165.8(6)
C3A Fe1 C1A P1 -150.4(6)
C8A Fe1 C1A P1 138(3)
C10A Fe1 C1A P1 29.0(6)
C6A Fe1 C1A P1 -15.6(6)
C9A Fe1 C1A P1 70.1(7)
C2A Fe1 C1A P1 -112.1(6)
C7A Fe1 C1A P1 -56.6(7)
C5A C1A C2A C3A 3.6(8)
P1 C1A C2A C3A -175.1(5)
Fe1 C1A C2A C3A 59.9(5)
C5A C1A C2A C11A 179.4(6)
P1 C1A C2A C11A 0.7(9)
Fe1 C1A C2A C11A -124.3(7)
C5A C1A C2A Fe1 -56.3(5)
P1 C1A C2A Fe1 125.0(5)
C5A Fe1 C2A C3A -80.8(5)
C4A Fe1 C2A C3A -36.9(4)
C8A Fe1 C2A C3A 54.2(6)
C10A Fe1 C2A C3A 177.1(5)
C6A Fe1 C2A C3A 137.7(5)
C9A Fe1 C2A C3A -53(12)
C7A Fe1 C2A C3A 93.4(5)
C1A Fe1 C2A C3A -118.0(6)
C5A Fe1 C2A C1A 37.2(4)
C4A Fe1 C2A C1A 81.1(4)
C3A Fe1 C2A C1A 118.0(6)
C8A Fe1 C2A C1A 172.2(5)
C10A Fe1 C2A C1A -64.9(6)
C6A Fe1 C2A C1A -104.4(4)
C9A Fe1 C2A C1A 65(12)
C7A Fe1 C2A C1A -148.6(4)
C5A Fe1 C2A C11A 156.6(7)
C4A Fe1 C2A C11A -159.5(7)
C3A Fe1 C2A C11A -122.6(8)
C8A Fe1 C2A C11A -68.4(8)
C10A Fe1 C2A C11A 54.5(8)
C6A Fe1 C2A C11A 15.1(7)
C9A Fe1 C2A C11A -176(100)
C7A Fe1 C2A C11A -29.1(7)
C1A Fe1 C2A C11A 119.5(8)
C1A C2A C3A C4A -1.9(8)
C11A C2A C3A C4A -177.5(7)
Fe1 C2A C3A C4A 58.6(5)
C1A C2A C3A Fe1 -60.5(5)
C11A C2A C3A Fe1 123.9(7)
C5A Fe1 C3A C4A -37.5(5)
C8A Fe1 C3A C4A 92.7(5)
C10A Fe1 C3A C4A 112(9)
C6A Fe1 C3A C4A 171.0(5)
C9A Fe1 C3A C4A 57.4(7)
C2A Fe1 C3A C4A -120.6(6)
C7A Fe1 C3A C4A 136.0(5)
C1A Fe1 C3A C4A -82.0(5)
C5A Fe1 C3A C2A 83.0(5)
C4A Fe1 C3A C2A 120.6(6)
C8A Fe1 C3A C2A -146.7(4)
C10A Fe1 C3A C2A -127(9)
C6A Fe1 C3A C2A -68.4(6)
C9A Fe1 C3A C2A 178.0(5)
C7A Fe1 C3A C2A -103.4(5)
C1A Fe1 C3A C2A 38.6(4)
C2A C3A C4A C5A -0.6(9)
Fe1 C3A C4A C5A 58.3(5)
C2A C3A C4A Fe1 -58.9(5)
C5A Fe1 C4A C3A 119.9(7)
C8A Fe1 C4A C3A -101.5(5)
C10A Fe1 C4A C3A -176.7(5)
C6A Fe1 C4A C3A -87(3)
C9A Fe1 C4A C3A -143.6(5)
C2A Fe1 C4A C3A 36.9(4)
C7A Fe1 C4A C3A -65.8(6)
C1A Fe1 C4A C3A 81.1(5)
C3A Fe1 C4A C5A -119.9(7)
C8A Fe1 C4A C5A 138.7(5)
C10A Fe1 C4A C5A 63.5(7)
C6A Fe1 C4A C5A 153(3)
C9A Fe1 C4A C5A 96.6(5)
C2A Fe1 C4A C5A -82.9(5)
C7A Fe1 C4A C5A 174.3(5)
C1A Fe1 C4A C5A -38.8(4)
C3A C4A C5A C1A 2.8(8)
Fe1 C4A C5A C1A 61.9(5)
C3A C4A C5A Fe1 -59.0(5)
C2A C1A C5A C4A -4.0(8)
P1 C1A C5A C4A 174.5(6)
Fe1 C1A C5A C4A -61.1(5)
C2A C1A C5A Fe1 57.1(5)
P1 C1A C5A Fe1 -124.4(6)
C3A Fe1 C5A C4A 37.2(5)
C8A Fe1 C5A C4A -60.9(6)
C10A Fe1 C5A C4A -141.5(5)
C6A Fe1 C5A C4A -175.4(6)
C9A Fe1 C5A C4A -98.4(5)
C2A Fe1 C5A C4A 80.8(5)
C7A Fe1 C5A C4A -41(3)
C1A Fe1 C5A C4A 117.8(6)
C4A Fe1 C5A C1A -117.8(6)
C3A Fe1 C5A C1A -80.5(4)
C8A Fe1 C5A C1A -178.6(4)
C10A Fe1 C5A C1A 100.7(5)
C6A Fe1 C5A C1A 66.8(7)
C9A Fe1 C5A C1A 143.8(4)
C2A Fe1 C5A C1A -37.0(4)
C7A Fe1 C5A C1A -159(3)
C5A Fe1 C6A C10A 52.8(8)
C4A Fe1 C6A C10A -97(3)
C3A Fe1 C6A C10A -176.9(5)
C8A Fe1 C6A C10A -81.7(5)
C9A Fe1 C6A C10A -38.3(5)
C2A Fe1 C6A C10A 141.4(5)
C7A Fe1 C6A C10A -120.3(7)
C1A Fe1 C6A C10A 95.7(5)
C5A Fe1 C6A C7A 173.1(5)
C4A Fe1 C6A C7A 23(4)
C3A Fe1 C6A C7A -56.6(7)
C8A Fe1 C6A C7A 38.6(5)
C10A Fe1 C6A C7A 120.3(7)
C9A Fe1 C6A C7A 82.1(5)
C2A Fe1 C6A C7A -98.3(5)
C1A Fe1 C6A C7A -143.9(5)
C10A C6A C7A C8A -0.5(9)
Fe1 C6A C7A C8A -59.6(5)
C10A C6A C7A Fe1 59.2(5)
C5A Fe1 C7A C6A -140(3)
C4A Fe1 C7A C6A -176.7(5)
C3A Fe1 C7A C6A 144.2(5)
C8A Fe1 C7A C6A -117.7(7)
C10A Fe1 C7A C6A -36.8(5)
C9A Fe1 C7A C6A -80.5(5)
C2A Fe1 C7A C6A 100.5(5)
C1A Fe1 C7A C6A 64.4(7)
C5A Fe1 C7A C8A -22(3)
C4A Fe1 C7A C8A -59.0(7)
C3A Fe1 C7A C8A -98.1(5)
C10A Fe1 C7A C8A 80.9(5)
C6A Fe1 C7A C8A 117.7(7)
C9A Fe1 C7A C8A 37.2(5)
C2A Fe1 C7A C8A -141.8(5)
C1A Fe1 C7A C8A -177.9(5)
C6A C7A C8A C9A -0.1(9)
Fe1 C7A C8A C9A -60.0(6)
C6A C7A C8A Fe1 59.9(5)
C5A Fe1 C8A C9A -63.9(6)
C4A Fe1 C8A C9A -100.6(5)
C3A Fe1 C8A C9A -143.4(5)
C10A Fe1 C8A C9A 37.5(5)
C6A Fe1 C8A C9A 81.0(5)
C2A Fe1 C8A C9A -177.6(5)
C7A Fe1 C8A C9A 119.3(7)
C1A Fe1 C8A C9A -74(3)
C5A Fe1 C8A C7A 176.8(5)
C4A Fe1 C8A C7A 140.1(5)
C3A Fe1 C8A C7A 97.3(5)
C10A Fe1 C8A C7A -81.8(5)
C6A Fe1 C8A C7A -38.3(5)
C9A Fe1 C8A C7A -119.3(7)
C2A Fe1 C8A C7A 63.1(7)
C1A Fe1 C8A C7A 167(3)
C7A C8A C9A C10A 0.6(9)
Fe1 C8A C9A C10A -59.4(6)
C7A C8A C9A Fe1 60.0(5)
C5A Fe1 C9A C8A 136.6(5)
C4A Fe1 C9A C8A 93.1(5)
C3A Fe1 C9A C8A 57.6(7)
C10A Fe1 C9A C8A -119.5(7)
C6A Fe1 C9A C8A -81.5(5)
C2A Fe1 C9A C8A 109(12)
C7A Fe1 C9A C8A -37.8(5)
C1A Fe1 C9A C8A 172.4(5)
C5A Fe1 C9A C10A -103.9(5)
C4A Fe1 C9A C10A -147.3(5)
C3A Fe1 C9A C10A 177.1(5)
C8A Fe1 C9A C10A 119.5(7)
C6A Fe1 C9A C10A 38.1(5)
C2A Fe1 C9A C10A -131(12)
C7A Fe1 C9A C10A 81.8(5)
C1A Fe1 C9A C10A -68.1(7)
C7A C6A C10A C9A 0.9(9)
Fe1 C6A C10A C9A 60.2(6)
C7A C6A C10A Fe1 -59.3(6)
C8A C9A C10A C6A -0.9(9)
Fe1 C9A C10A C6A -60.3(5)
C8A C9A C10A Fe1 59.4(6)
C5A Fe1 C10A C6A -149.6(5)
C4A Fe1 C10A C6A 170.7(5)
C3A Fe1 C10A C6A 61(10)
C8A Fe1 C10A C6A 80.9(5)
C9A Fe1 C10A C6A 118.1(7)
C2A Fe1 C10A C6A -63.9(7)
C7A Fe1 C10A C6A 37.0(5)
C1A Fe1 C10A C6A -104.5(5)
C5A Fe1 C10A C9A 92.3(5)
C4A Fe1 C10A C9A 52.7(7)
C3A Fe1 C10A C9A -57(10)
C8A Fe1 C10A C9A -37.2(5)
C6A Fe1 C10A C9A -118.1(7)
C2A Fe1 C10A C9A 178.1(5)
C7A Fe1 C10A C9A -81.1(5)
C1A Fe1 C10A C9A 137.5(5)
C3A C2A C11A C12A -24.3(11)
C1A C2A C11A C12A 160.8(7)
Fe1 C2A C11A C12A 68.8(8)
C2A C11A C12A B1 169.1(6)
B1 C13A N14A C15A 73(10)
C13A N14A C15A C18A 26(6)
C13A N14A C15A C17A -95(6)
C13A N14A C15A C16A 147(5)
C5A C1A P1 C31A 25.7(7)
C2A C1A P1 C31A -156.0(5)
Fe1 C1A P1 C31A -69.4(5)
C5A C1A P1 C21A -85.5(7)
C2A C1A P1 C21A 92.8(6)
Fe1 C1A P1 C21A 179.4(4)
C1A P1 C21A C26A 175.8(5)
C31A P1 C21A C26A 67.1(6)
C1A P1 C21A C22A -10.4(8)
C31A P1 C21A C22A -119.1(7)
C26A C21A C22A C23A -0.8(11)
P1 C21A C22A C23A -174.4(6)
C26A C21A C22A C27A 179.7(8)
P1 C21A C22A C27A 6.1(13)
C21A C22A C23A C24A -1.1(13)
C27A C22A C23A C24A 178.5(8)
C22A C23A C24A C25A 1.6(13)
C22A C23A C24A C28A -175.1(8)
C23A C24A C25A C26A -0.1(13)
C28A C24A C25A C26A 176.6(8)
C24A C25A C26A C21A -1.8(13)
C24A C25A C26A C29A 178.6(8)
C22A C21A C26A C25A 2.2(11)
P1 C21A C26A C25A 176.6(6)
C22A C21A C26A C29A -178.2(7)
P1 C21A C26A C29A -3.8(10)
C1A P1 C31A C36A -71.6(7)
C21A P1 C31A C36A 41.8(8)
C1A P1 C31A C32A 105.7(6)
C21A P1 C31A C32A -140.9(6)
C36A C31A C32A C33A 2.0(11)
P1 C31A C32A C33A -175.6(6)
C36A C31A C32A C37A -176.1(7)
P1 C31A C32A C37A 6.3(10)
C31A C32A C33A C34A -0.2(12)
C37A C32A C33A C34A 178.0(8)
C32A C33A C34A C35A -1.2(12)
C32A C33A C34A C38A 179.0(8)
C33A C34A C35A C36A 0.9(12)
C38A C34A C35A C36A -179.4(8)
C32A C31A C36A C35A -2.3(11)
P1 C31A C36A C35A 174.9(6)
C32A C31A C36A C39A 175.3(7)
P1 C31A C36A C39A -7.4(11)
C34A C35A C36A C31A 0.9(12)
C34A C35A C36A C39A -176.9(7)
N14A C13A B1 C41A 115(8)
N14A C13A B1 C12A -8(8)
N14A C13A B1 C51A -126(8)
C11A C12A B1 C13A 56.3(8)
C11A C12A B1 C41A -60.0(9)
C11A C12A B1 C51A 171.7(6)
C13A B1 C41A C46A 50.0(9)
C12A B1 C41A C46A 164.6(7)
C51A B1 C41A C46A -66.5(9)
C13A B1 C41A C42A -130.8(8)
C12A B1 C41A C42A -16.2(11)
C51A B1 C41A C42A 112.7(8)
C46A C41A C42A F42A 177.7(7)
B1 C41A C42A F42A -1.6(12)
C46A C41A C42A C43A -1.8(12)
B1 C41A C42A C43A 178.9(8)
F42A C42A C43A C44A -177.2(8)
C41A C42A C43A C44A 2.3(14)
F42A C42A C43A F43A 0.6(12)
C41A C42A C43A F43A -179.9(7)
F43A C43A C44A F44A 1.1(15)
C42A C43A C44A F44A 179.0(8)
F43A C43A C44A C45A -179.0(8)
C42A C43A C44A C45A -1.2(15)
C43A C44A C45A F45A -177.0(9)
F44A C44A C45A F45A 2.9(14)
C43A C44A C45A C46A -0.1(14)
F44A C44A C45A C46A 179.7(8)
C42A C41A C46A F46A -179.3(7)
B1 C41A C46A F46A 0.1(11)
C42A C41A C46A C45A 0.5(12)
B1 C41A C46A C45A 179.8(8)
F45A C45A C46A F46A -2.9(13)
C44A C45A C46A F46A -179.8(8)
F45A C45A C46A C41A 177.3(8)
C44A C45A C46A C41A 0.5(14)
C13A B1 C51A C56A 174.6(7)
C41A B1 C51A C56A -69.5(9)
C12A B1 C51A C56A 61.7(9)
C13A B1 C51A C52A -2.0(11)
C41A B1 C51A C52A 113.9(9)
C12A B1 C51A C52A -114.9(9)
C56A C51A C52A F52A 178.9(7)
B1 C51A C52A F52A -4.3(13)
C56A C51A C52A C53A -1.1(12)
B1 C51A C52A C53A 175.7(8)
F52A C52A C53A F53A 0.1(13)
C51A C52A C53A F53A -179.9(8)
F52A C52A C53A C54A -179.8(8)
C51A C52A C53A C54A 0.1(14)
F53A C53A C54A C55A -179.2(8)
C52A C53A C54A C55A 0.7(14)
F53A C53A C54A F54A 4.2(14)
C52A C53A C54A F54A -175.9(8)
C53A C54A C55A F55A -179.9(8)
F54A C54A C55A F55A -3.2(13)
C53A C54A C55A C56A -0.4(13)
F54A C54A C55A C56A 176.3(7)
C52A C51A C56A F56A -176.8(7)
B1 C51A C56A F56A 6.1(11)
C52A C51A C56A C55A 1.4(12)
B1 C51A C56A C55A -175.8(7)
F55A C55A C56A C51A 178.8(7)
C54A C55A C56A C51A -0.7(13)
F55A C55A C56A F56A -3.0(11)
C54A C55A C56A F56A 177.5(7)
C8B Fe2 C1B C5B -37.2(12)
C4B Fe2 C1B C5B 38.6(4)
C7B Fe2 C1B C5B 161.2(9)
C6B Fe2 C1B C5B -161.0(5)
C9B Fe2 C1B C5B -75.7(6)
C2B Fe2 C1B C5B 120.0(6)
C10B Fe2 C1B C5B -117.8(5)
C3B Fe2 C1B C5B 81.7(5)
C8B Fe2 C1B C2B -157.2(10)
C4B Fe2 C1B C2B -81.4(4)
C5B Fe2 C1B C2B -120.0(6)
C7B Fe2 C1B C2B 41.2(11)
C6B Fe2 C1B C2B 79.0(5)
C9B Fe2 C1B C2B 164.2(5)
C10B Fe2 C1B C2B 122.2(4)
C3B Fe2 C1B C2B -38.4(4)
C8B Fe2 C1B P2 88.0(11)
C4B Fe2 C1B P2 163.8(5)
C5B Fe2 C1B P2 125.2(6)
C7B Fe2 C1B P2 -73.6(11)
C6B Fe2 C1B P2 -35.9(6)
C9B Fe2 C1B P2 49.4(6)
C2B Fe2 C1B P2 -114.8(6)
C10B Fe2 C1B P2 7.3(6)
C3B Fe2 C1B P2 -153.2(5)
C5B C1B C2B C3B 3.0(8)
P2 C1B C2B C3B -177.8(5)
Fe2 C1B C2B C3B 60.2(5)
C5B C1B C2B C11B -178.8(6)
P2 C1B C2B C11B 0.4(10)
Fe2 C1B C2B C11B -121.6(7)
C5B C1B C2B Fe2 -57.2(5)
P2 C1B C2B Fe2 121.9(5)
C8B Fe2 C2B C3B 41.3(10)
C4B Fe2 C2B C3B -36.4(4)
C5B Fe2 C2B C3B -80.5(5)
C7B Fe2 C2B C3B 77.0(6)
C6B Fe2 C2B C3B 119.4(5)
C9B Fe2 C2B C3B -164.2(11)
C10B Fe2 C2B C3B 161.7(5)
C1B Fe2 C2B C3B -118.1(6)
C8B Fe2 C2B C1B 159.4(8)
C4B Fe2 C2B C1B 81.7(4)
C5B Fe2 C2B C1B 37.5(4)
C7B Fe2 C2B C1B -164.9(5)
C6B Fe2 C2B C1B -122.6(4)
C9B Fe2 C2B C1B -46.1(13)
C10B Fe2 C2B C1B -80.3(5)
C3B Fe2 C2B C1B 118.1(6)
C8B Fe2 C2B C11B -78.9(11)
C4B Fe2 C2B C11B -156.5(7)
C5B Fe2 C2B C11B 159.3(7)
C7B Fe2 C2B C11B -43.2(7)
C6B Fe2 C2B C11B -0.8(7)
C9B Fe2 C2B C11B 75.6(14)
C10B Fe2 C2B C11B 41.5(7)
C3B Fe2 C2B C11B -120.2(8)
C1B Fe2 C2B C11B 121.8(7)
C1B C2B C3B C4B -2.8(8)
C11B C2B C3B C4B 179.0(6)
Fe2 C2B C3B C4B 57.5(5)
C1B C2B C3B Fe2 -60.3(5)
C11B C2B C3B Fe2 121.5(7)
C8B Fe2 C3B C4B 76.8(6)
C5B Fe2 C3B C4B -37.5(4)
C7B Fe2 C3B C4B 117.9(5)
C6B Fe2 C3B C4B 158.0(5)
C9B Fe2 C3B C4B 47.4(11)
C2B Fe2 C3B C4B -120.7(6)
C10B Fe2 C3B C4B -174.8(10)
C1B Fe2 C3B C4B -82.0(5)
C8B Fe2 C3B C2B -162.5(5)
C4B Fe2 C3B C2B 120.7(6)
C5B Fe2 C3B C2B 83.2(5)
C7B Fe2 C3B C2B -121.4(5)
C6B Fe2 C3B C2B -81.3(5)
C9B Fe2 C3B C2B 168.1(9)
C10B Fe2 C3B C2B -54.1(12)
C1B Fe2 C3B C2B 38.7(4)
C2B C3B C4B C5B 1.5(9)
Fe2 C3B C4B C5B 59.3(5)
C2B C3B C4B Fe2 -57.8(5)
C8B Fe2 C4B C3B -119.3(6)
C5B Fe2 C4B C3B 120.5(7)
C7B Fe2 C4B C3B -79.4(6)
C6B Fe2 C4B C3B -53.6(10)
C9B Fe2 C4B C3B -159.4(6)
C2B Fe2 C4B C3B 37.2(4)
C10B Fe2 C4B C3B 175.7(8)
C1B Fe2 C4B C3B 81.7(5)
C8B Fe2 C4B C5B 120.2(6)
C7B Fe2 C4B C5B 160.2(5)
C6B Fe2 C4B C5B -174.1(7)
C9B Fe2 C4B C5B 80.1(7)
C2B Fe2 C4B C5B -83.3(5)
C10B Fe2 C4B C5B 55.2(10)
C3B Fe2 C4B C5B -120.5(7)
C1B Fe2 C4B C5B -38.8(4)
C3B C4B C5B C1B 0.5(8)
Fe2 C4B C5B C1B 60.8(5)
C3B C4B C5B Fe2 -60.3(5)
C2B C1B C5B C4B -2.2(8)
P2 C1B C5B C4B 178.8(5)
Fe2 C1B C5B C4B -59.8(5)
C2B C1B C5B Fe2 57.6(5)
P2 C1B C5B Fe2 -121.4(6)
C8B Fe2 C5B C4B -76.7(7)
C7B Fe2 C5B C4B -46.7(11)
C6B Fe2 C5B C4B 172.9(9)
C9B Fe2 C5B C4B -118.4(6)
C2B Fe2 C5B C4B 80.3(5)
C10B Fe2 C5B C4B -158.3(5)
C3B Fe2 C5B C4B 36.4(4)
C1B Fe2 C5B C4B 117.9(6)
C8B Fe2 C5B C1B 165.4(6)
C4B Fe2 C5B C1B -117.9(6)
C7B Fe2 C5B C1B -164.6(8)
C6B Fe2 C5B C1B 55.0(11)
C9B Fe2 C5B C1B 123.7(6)
C2B Fe2 C5B C1B -37.5(4)
C10B Fe2 C5B C1B 83.8(5)
C3B Fe2 C5B C1B -81.4(4)
C8B Fe2 C6B C7B 37.3(6)
C4B Fe2 C6B C7B -35.8(11)
C5B Fe2 C6B C7B 156.4(10)
C9B Fe2 C6B C7B 81.1(7)
C2B Fe2 C6B C7B -117.9(6)
C10B Fe2 C6B C7B 118.3(8)
C3B Fe2 C6B C7B -74.4(7)
C1B Fe2 C6B C7B -161.5(6)
C8B Fe2 C6B C10B -81.0(6)
C4B Fe2 C6B C10B -154.1(8)
C5B Fe2 C6B C10B 38.2(12)
C7B Fe2 C6B C10B -118.3(8)
C9B Fe2 C6B C10B -37.2(6)
C2B Fe2 C6B C10B 123.8(5)
C3B Fe2 C6B C10B 167.3(5)
C1B Fe2 C6B C10B 80.2(6)
C10B C6B C7B C8B 1.7(10)
Fe2 C6B C7B C8B -58.7(6)
C10B C6B C7B Fe2 60.4(5)
C4B Fe2 C7B C8B -75.9(7)
C5B Fe2 C7B C8B -42.1(12)
C6B Fe2 C7B C8B 119.3(9)
C9B Fe2 C7B C8B 38.2(6)
C2B Fe2 C7B C8B -159.0(6)
C10B Fe2 C7B C8B 81.0(7)
C3B Fe2 C7B C8B -117.1(7)
C1B Fe2 C7B C8B 169.8(9)
C8B Fe2 C7B C6B -119.3(9)
C4B Fe2 C7B C6B 164.8(5)
C5B Fe2 C7B C6B -161.4(7)
C9B Fe2 C7B C6B -81.1(6)
C2B Fe2 C7B C6B 81.8(6)
C10B Fe2 C7B C6B -38.3(5)
C3B Fe2 C7B C6B 123.6(5)
C1B Fe2 C7B C6B 50.6(12)
C6B C7B C8B C9B -2.5(11)
Fe2 C7B C8B C9B -62.2(7)
C6B C7B C8B Fe2 59.7(6)
C4B Fe2 C8B C7B 120.2(6)
C5B Fe2 C8B C7B 161.7(5)
C6B Fe2 C8B C7B -37.3(6)
C9B Fe2 C8B C7B -118.2(9)
C2B Fe2 C8B C7B 49.9(11)
C10B Fe2 C8B C7B -81.4(6)
C3B Fe2 C8B C7B 79.9(7)
C1B Fe2 C8B C7B -170.6(8)
C4B Fe2 C8B C9B -121.6(6)
C5B Fe2 C8B C9B -80.1(7)
C7B Fe2 C8B C9B 118.2(9)
C6B Fe2 C8B C9B 80.9(7)
C2B Fe2 C8B C9B 168.1(8)
C10B Fe2 C8B C9B 36.8(6)
C3B Fe2 C8B C9B -161.9(6)
C1B Fe2 C8B C9B -52.4(13)
C7B C8B C9B C10B 2.4(11)
Fe2 C8B C9B C10B -59.7(6)
C7B C8B C9B Fe2 62.1(7)
C8B Fe2 C9B C10B 119.5(9)
C4B Fe2 C9B C10B -165.6(5)
C5B Fe2 C9B C10B -122.8(6)
C7B Fe2 C9B C10B 81.7(6)
C6B Fe2 C9B C10B 38.2(6)
C2B Fe2 C9B C10B -45.3(15)
C3B Fe2 C9B C10B 160.7(8)
C1B Fe2 C9B C10B -80.8(7)
C4B Fe2 C9B C8B 74.9(7)
C5B Fe2 C9B C8B 117.7(6)
C7B Fe2 C9B C8B -37.8(6)
C6B Fe2 C9B C8B -81.3(7)
C2B Fe2 C9B C8B -164.7(10)
C10B Fe2 C9B C8B -119.5(9)
C3B Fe2 C9B C8B 41.2(13)
C1B Fe2 C9B C8B 159.7(6)
C8B C9B C10B C6B -1.3(10)
Fe2 C9B C10B C6B -59.4(6)
C8B C9B C10B Fe2 58.2(7)
C7B C6B C10B C9B -0.3(9)
Fe2 C6B C10B C9B 59.9(6)
C7B C6B C10B Fe2 -60.2(6)
C8B Fe2 C10B C9B -37.6(6)
C4B Fe2 C10B C9B 34.5(12)
C5B Fe2 C10B C9B 75.2(7)
C7B Fe2 C10B C9B -80.9(7)
C6B Fe2 C10B C9B -118.6(8)
C2B Fe2 C10B C9B 164.1(6)
C3B Fe2 C10B C9B -154.4(11)
C1B Fe2 C10B C9B 119.9(7)
C8B Fe2 C10B C6B 81.1(6)
C4B Fe2 C10B C6B 153.2(8)
C5B Fe2 C10B C6B -166.2(5)
C7B Fe2 C10B C6B 37.7(5)
C9B Fe2 C10B C6B 118.6(8)
C2B Fe2 C10B C6B -77.2(6)
C3B Fe2 C10B C6B -35.7(13)
C1B Fe2 C10B C6B -121.5(5)
C3B C2B C11B C12B -24.9(10)
C1B C2B C11B C12B 157.2(6)
Fe2 C2B C11B C12B 65.6(8)
C2B C11B C12B B2 -167.6(6)
B2 C13B N14B C15B 89(25)
C13B N14B C15B C17B 121(16)
C13B N14B C15B C16B -116(16)
C13B N14B C15B C18B 1(16)
C5B C1B P2 C31B 24.5(7)
C2B C1B P2 C31B -154.4(6)
Fe2 C1B P2 C31B -67.8(5)
C5B C1B P2 C21B -85.8(7)
C2B C1B P2 C21B 95.3(6)
Fe2 C1B P2 C21B -178.1(4)
C1B P2 C21B C22B -14.6(8)
C31B P2 C21B C22B -122.2(7)
C1B P2 C21B C26B 174.1(5)
C31B P2 C21B C26B 66.5(6)
C26B C21B C22B C23B -3.5(11)
P2 C21B C22B C23B -174.5(6)
C26B C21B C22B C27B 178.2(7)
P2 C21B C22B C27B 7.2(12)
C21B C22B C23B C24B 1.2(12)
C27B C22B C23B C24B 179.6(8)
C22B C23B C24B C25B 0.2(13)
C22B C23B C24B C28B -176.9(8)
C23B C24B C25B C26B 1.0(14)
C28B C24B C25B C26B 178.0(8)
C24B C25B C26B C21B -3.4(13)
C24B C25B C26B C29B 179.7(8)
C22B C21B C26B C25B 4.6(11)
P2 C21B C26B C25B 176.8(6)
C22B C21B C26B C29B -178.6(7)
P2 C21B C26B C29B -6.4(9)
C1B P2 C31B C36B -65.1(7)
C21B P2 C31B C36B 47.9(7)
C1B P2 C31B C32B 112.2(6)
C21B P2 C31B C32B -134.8(6)
C36B C31B C32B C33B 6.8(11)
P2 C31B C32B C33B -170.6(6)
C36B C31B C32B C37B -172.6(7)
P2 C31B C32B C37B 10.0(10)
C31B C32B C33B C34B -3.1(12)
C37B C32B C33B C34B 176.4(8)
C32B C33B C34B C35B -0.8(12)
C32B C33B C34B C38B 179.9(8)
C33B C34B C35B C36B 0.8(12)
C38B C34B C35B C36B -179.8(8)
C34B C35B C36B C31B 2.9(12)
C34B C35B C36B C39B -174.6(7)
C32B C31B C36B C35B -6.8(10)
P2 C31B C36B C35B 170.4(6)
C32B C31B C36B C39B 170.6(7)
P2 C31B C36B C39B -12.2(10)
C11B C12B B2 C13B 54.8(8)
C11B C12B B2 C41B -62.0(8)
C11B C12B B2 C51B 167.5(6)
N14B C13B B2 C12B 69(19)
N14B C13B B2 C41B -167(100)
N14B C13B B2 C51B -49(19)
C12B B2 C41B C46B 161.9(7)
C13B B2 C41B C46B 44.8(9)
C51B B2 C41B C46B -67.6(8)
C12B B2 C41B C42B -18.3(10)
C13B B2 C41B C42B -135.4(7)
C51B B2 C41B C42B 112.2(8)
C46B C41B C42B F42B 177.6(6)
B2 C41B C42B F42B -2.3(11)
C46B C41B C42B C43B -1.0(11)
B2 C41B C42B C43B 179.1(7)
F42B C42B C43B C44B -177.0(8)
C41B C42B C43B C44B 1.7(12)
F42B C42B C43B F43B 2.6(11)
C41B C42B C43B F43B -178.7(7)
F43B C43B C44B F44B -0.3(12)
C42B C43B C44B F44B 179.3(7)
F43B C43B C44B C45B 179.3(7)
C42B C43B C44B C45B -1.1(13)
C43B C44B C45B F45B -179.7(8)
F44B C44B C45B F45B -0.1(13)
C43B C44B C45B C46B 0.1(13)
F44B C44B C45B C46B 179.7(7)
F45B C45B C46B F46B -0.6(12)
C44B C45B C46B F46B 179.6(7)
F45B C45B C46B C41B -179.7(7)
C44B C45B C46B C41B 0.5(13)
C42B C41B C46B F46B -179.1(6)
B2 C41B C46B F46B 0.8(10)
C42B C41B C46B C45B 0.0(11)
B2 C41B C46B C45B 179.9(7)
C12B B2 C51B C52B 116.3(8)
C13B B2 C51B C52B -130.1(8)
C41B B2 C51B C52B -17.1(10)
C12B B2 C51B C56B -58.3(8)
C13B B2 C51B C56B 55.4(9)
C41B B2 C51B C56B 168.3(6)
C56B C51B C52B F52B 179.8(6)
B2 C51B C52B F52B 4.8(11)
C56B C51B C52B C53B -2.7(11)
B2 C51B C52B C53B -177.6(7)
F52B C52B C53B C54B -179.9(7)
C51B C52B C53B C54B 2.5(12)
F52B C52B C53B F53B -1.3(11)
C51B C52B C53B F53B -178.9(7)
F53B C53B C54B F54B 0.8(12)
C52B C53B C54B F54B 179.4(7)
F53B C53B C54B C55B -179.9(7)
C52B C53B C54B C55B -1.3(12)
C53B C54B C55B F55B 177.8(7)
F54B C54B C55B F55B -2.9(12)
C53B C54B C55B C56B 0.7(12)
F54B C54B C55B C56B 180.0(7)
F55B C55B C56B F56B 4.1(10)
C54B C55B C56B F56B -178.7(7)
F55B C55B C56B C51B -178.3(7)
C54B C55B C56B C51B -1.2(12)
C52B C51B C56B C55B 2.1(11)
B2 C51B C56B C55B 177.4(7)
C52B C51B C56B F56B 179.6(6)
B2 C51B C56B F56B -5.1(10)
C3C Fe3 C1C C5C 83.0(5)
C4C Fe3 C1C C5C 38.8(5)
C2C Fe3 C1C C5C 120.9(6)
C8C Fe3 C1C C5C 31(5)
C6C Fe3 C1C C5C -146.6(6)
C7C Fe3 C1C C5C 172.2(6)
C9C Fe3 C1C C5C -59.4(7)
C10C Fe3 C1C C5C -101.1(6)
C5C Fe3 C1C C2C -120.9(6)
C3C Fe3 C1C C2C -37.9(4)
C4C Fe3 C1C C2C -82.1(5)
C8C Fe3 C1C C2C -90(5)
C6C Fe3 C1C C2C 92.5(6)
C7C Fe3 C1C C2C 51.4(7)
C9C Fe3 C1C C2C 179.7(6)
C10C Fe3 C1C C2C 138.0(5)
C5C Fe3 C1C P3 125.2(7)
C3C Fe3 C1C P3 -151.8(6)
C4C Fe3 C1C P3 164.0(6)
C2C Fe3 C1C P3 -113.9(6)
C8C Fe3 C1C P3 156(5)
C6C Fe3 C1C P3 -21.4(6)
C7C Fe3 C1C P3 -62.5(7)
C9C Fe3 C1C P3 65.8(7)
C10C Fe3 C1C P3 24.1(6)
C5C C1C C2C C3C 4.0(8)
P3 C1C C2C C3C -175.6(5)
Fe3 C1C C2C C3C 59.8(5)
C5C C1C C2C C11C -175.1(7)
P3 C1C C2C C11C 5.4(10)
Fe3 C1C C2C C11C -119.2(7)
C5C C1C C2C Fe3 -55.9(5)
P3 C1C C2C Fe3 124.6(5)
C5C Fe3 C2C C3C -81.7(5)
C4C Fe3 C2C C3C -37.6(5)
C8C Fe3 C2C C3C 55.6(7)
C6C Fe3 C2C C3C 134.2(6)
C7C Fe3 C2C C3C 90.9(6)
C9C Fe3 C2C C3C 70(21)
C10C Fe3 C2C C3C 172.5(6)
C1C Fe3 C2C C3C -118.5(6)
C5C Fe3 C2C C1C 36.9(4)
C3C Fe3 C2C C1C 118.5(6)
C4C Fe3 C2C C1C 80.9(4)
C8C Fe3 C2C C1C 174.1(5)
C6C Fe3 C2C C1C -107.3(5)
C7C Fe3 C2C C1C -150.6(5)
C9C Fe3 C2C C1C -171(100)
C10C Fe3 C2C C1C -69.0(7)
C5C Fe3 C2C C11C 161.1(7)
C3C Fe3 C2C C11C -117.3(8)
C4C Fe3 C2C C11C -154.9(7)
C8C Fe3 C2C C11C -61.7(8)
C6C Fe3 C2C C11C 17.0(7)
C7C Fe3 C2C C11C -26.4(7)
C9C Fe3 C2C C11C -47(21)
C10C Fe3 C2C C11C 55.2(8)
C1C Fe3 C2C C11C 124.2(8)
C1C C2C C3C C4C -1.8(9)
C11C C2C C3C C4C 177.3(7)
Fe3 C2C C3C C4C 59.1(6)
C1C C2C C3C Fe3 -60.9(5)
C11C C2C C3C Fe3 118.2(7)
C5C Fe3 C3C C2C 82.5(5)
C4C Fe3 C3C C2C 119.7(7)
C8C Fe3 C3C C2C -144.8(5)
C6C Fe3 C3C C2C -69.5(7)
C7C Fe3 C3C C2C -104.0(5)
C9C Fe3 C3C C2C -178.4(5)
C10C Fe3 C3C C2C -92(5)
C1C Fe3 C3C C2C 38.4(4)
C5C Fe3 C3C C4C -37.3(5)
C2C Fe3 C3C C4C -119.7(7)
C8C Fe3 C3C C4C 95.5(5)
C6C Fe3 C3C C4C 170.7(6)
C7C Fe3 C3C C4C 136.3(5)
C9C Fe3 C3C C4C 61.8(7)
C10C Fe3 C3C C4C 149(5)
C1C Fe3 C3C C4C -81.3(5)
C2C C3C C4C C5C -1.1(9)
Fe3 C3C C4C C5C 58.3(6)
C2C C3C C4C Fe3 -59.4(5)
C3C Fe3 C4C C5C -120.3(7)
C2C Fe3 C4C C5C -83.0(5)
C8C Fe3 C4C C5C 140.8(5)
C6C Fe3 C4C C5C 180(100)
C7C Fe3 C4C C5C 176.3(5)
C9C Fe3 C4C C5C 98.1(5)
C10C Fe3 C4C C5C 63.9(8)
C1C Fe3 C4C C5C -38.7(4)
C5C Fe3 C4C C3C 120.3(7)
C2C Fe3 C4C C3C 37.3(5)
C8C Fe3 C4C C3C -98.9(5)
C6C Fe3 C4C C3C -60(3)
C7C Fe3 C4C C3C -63.4(7)
C9C Fe3 C4C C3C -141.6(5)
C10C Fe3 C4C C3C -175.8(6)
C1C Fe3 C4C C3C 81.6(5)
C3C C4C C5C C1C 3.6(9)
Fe3 C4C C5C C1C 62.1(5)
C3C C4C C5C Fe3 -58.5(6)
C2C C1C C5C C4C -4.6(8)
P3 C1C C5C C4C 174.8(6)
Fe3 C1C C5C C4C -60.8(5)
C2C C1C C5C Fe3 56.2(5)
P3 C1C C5C Fe3 -124.3(6)
C3C Fe3 C5C C4C 37.2(5)
C2C Fe3 C5C C4C 80.6(5)
C8C Fe3 C5C C4C -59.5(7)
C6C Fe3 C5C C4C -180.0(7)
C7C Fe3 C5C C4C -23(3)
C9C Fe3 C5C C4C -98.8(6)
C10C Fe3 C5C C4C -143.3(6)
C1C Fe3 C5C C4C 117.6(7)
C3C Fe3 C5C C1C -80.4(5)
C4C Fe3 C5C C1C -117.6(7)
C2C Fe3 C5C C1C -37.0(4)
C8C Fe3 C5C C1C -177.1(5)
C6C Fe3 C5C C1C 62.4(8)
C7C Fe3 C5C C1C -140(3)
C9C Fe3 C5C C1C 143.5(5)
C10C Fe3 C5C C1C 99.0(6)
C5C Fe3 C6C C7C 175.7(6)
C3C Fe3 C6C C7C -57.2(8)
C4C Fe3 C6C C7C -4(3)
C2C Fe3 C6C C7C -98.2(6)
C8C Fe3 C6C C7C 36.8(6)
C9C Fe3 C6C C7C 80.7(6)
C10C Fe3 C6C C7C 120.0(9)
C1C Fe3 C6C C7C -143.3(6)
C5C Fe3 C6C C10C 55.7(9)
C3C Fe3 C6C C10C -177.2(6)
C4C Fe3 C6C C10C -124(3)
C2C Fe3 C6C C10C 141.8(6)
C8C Fe3 C6C C10C -83.2(6)
C7C Fe3 C6C C10C -120.0(9)
C9C Fe3 C6C C10C -39.3(6)
C1C Fe3 C6C C10C 96.7(6)
C10C C6C C7C C8C -0.8(11)
Fe3 C6C C7C C8C -60.4(7)
C10C C6C C7C Fe3 59.6(6)
C5C Fe3 C7C C8C -42(3)
C3C Fe3 C7C C8C -99.7(6)
C4C Fe3 C7C C8C -61.9(8)
C2C Fe3 C7C C8C -142.5(6)
C6C Fe3 C7C C8C 118.8(9)
C9C Fe3 C7C C8C 37.1(6)
C10C Fe3 C7C C8C 81.4(7)
C1C Fe3 C7C C8C -176.1(5)
C5C Fe3 C7C C6C -161(3)
C3C Fe3 C7C C6C 141.5(6)
C4C Fe3 C7C C6C 179.3(6)
C2C Fe3 C7C C6C 98.7(6)
C8C Fe3 C7C C6C -118.8(9)
C9C Fe3 C7C C6C -81.8(6)
C10C Fe3 C7C C6C -37.4(6)
C1C Fe3 C7C C6C 65.1(8)
C6C C7C C8C C9C 0.5(11)
Fe3 C7C C8C C9C -59.5(7)
C6C C7C C8C Fe3 60.0(7)
C5C Fe3 C8C C7C 173.2(6)
C3C Fe3 C8C C7C 93.5(6)
C4C Fe3 C8C C7C 136.8(6)
C2C Fe3 C8C C7C 58.9(8)
C6C Fe3 C8C C7C -38.0(6)
C9C Fe3 C8C C7C -120.7(9)
C10C Fe3 C8C C7C -82.3(7)
C1C Fe3 C8C C7C 144(5)
C5C Fe3 C8C C9C -66.1(8)
C3C Fe3 C8C C9C -145.8(6)
C4C Fe3 C8C C9C -102.5(6)
C2C Fe3 C8C C9C 179.6(6)
C6C Fe3 C8C C9C 82.7(6)
C7C Fe3 C8C C9C 120.7(9)
C10C Fe3 C8C C9C 38.4(6)
C1C Fe3 C8C C9C -95(5)
C7C C8C C9C C10C -0.1(11)
Fe3 C8C C9C C10C -59.8(6)
C7C C8C C9C Fe3 59.7(7)
C5C Fe3 C9C C8C 136.7(6)
C3C Fe3 C9C C8C 54.1(8)
C4C Fe3 C9C C8C 92.5(6)
C2C Fe3 C9C C8C -15(22)
C6C Fe3 C9C C8C -79.3(6)
C7C Fe3 C9C C8C -35.8(6)
C10C Fe3 C9C C8C -118.5(8)
C1C Fe3 C9C C8C 174.0(5)
C5C Fe3 C9C C10C -104.8(6)
C3C Fe3 C9C C10C 172.6(6)
C4C Fe3 C9C C10C -149.0(6)
C2C Fe3 C9C C10C 103(21)
C8C Fe3 C9C C10C 118.5(8)
C6C Fe3 C9C C10C 39.1(6)
C7C Fe3 C9C C10C 82.7(6)
C1C Fe3 C9C C10C -67.5(8)
C7C C6C C10C C9C 0.7(10)
Fe3 C6C C10C C9C 60.1(6)
C7C C6C C10C Fe3 -59.5(7)
C8C C9C C10C C6C -0.4(10)
Fe3 C9C C10C C6C -59.9(6)
C8C C9C C10C Fe3 59.6(6)
C5C Fe3 C10C C6C -149.7(6)
C3C Fe3 C10C C6C 24(5)
C4C Fe3 C10C C6C 169.5(6)
C2C Fe3 C10C C6C -61.8(8)
C8C Fe3 C10C C6C 78.8(6)
C7C Fe3 C10C C6C 36.9(6)
C9C Fe3 C10C C6C 116.6(8)
C1C Fe3 C10C C6C -104.3(6)
C5C Fe3 C10C C9C 93.7(6)
C3C Fe3 C10C C9C -92(5)
C4C Fe3 C10C C9C 52.9(8)
C2C Fe3 C10C C9C -178.4(5)
C8C Fe3 C10C C9C -37.8(5)
C6C Fe3 C10C C9C -116.6(8)
C7C Fe3 C10C C9C -79.7(6)
C1C Fe3 C10C C9C 139.1(5)
C3C C2C C11C C12C 88.4(9)
C1C C2C C11C C12C -92.6(9)
Fe3 C2C C11C C12C 175.1(5)
C2C C11C C12C B3 -164.7(6)
B3 C13C N14C C15C 80(11)
C13C N14C C15C C16C 23(8)
C13C N14C C15C C17C -97(8)
C13C N14C C15C C18C 146(8)
C5C C1C P3 C31C 29.6(8)
C2C C1C P3 C31C -151.0(6)
Fe3 C1C P3 C31C -64.1(5)
C5C C1C P3 C21C -80.7(7)
C2C C1C P3 C21C 98.7(6)
Fe3 C1C P3 C21C -174.4(4)
C1C P3 C21C C26C 172.6(5)
C31C P3 C21C C26C 65.3(6)
C1C P3 C21C C22C -12.2(8)
C31C P3 C21C C22C -119.5(7)
C26C C21C C22C C23C -1.5(12)
P3 C21C C22C C23C -176.5(6)
C26C C21C C22C C27C 179.9(8)
P3 C21C C22C C27C 4.9(12)
C21C C22C C23C C24C -0.8(13)
C27C C22C C23C C24C 177.9(8)
C22C C23C C24C C25C 1.8(13)
C22C C23C C24C C28C -176.5(8)
C23C C24C C25C C26C -0.4(13)
C28C C24C C25C C26C 177.9(8)
C24C C25C C26C C21C -1.9(13)
C24C C25C C26C C29C 178.5(8)
C22C C21C C26C C25C 2.8(11)
P3 C21C C26C C25C 178.4(6)
C22C C21C C26C C29C -177.6(8)
P3 C21C C26C C29C -2.0(10)
C1C P3 C31C C32C 107.1(6)
C21C P3 C31C C32C -139.5(6)
C1C P3 C31C C36C -71.7(7)
C21C P3 C31C C36C 41.6(7)
C36C C31C C32C C33C 4.9(11)
P3 C31C C32C C33C -174.1(6)
C36C C31C C32C C37C -174.0(7)
P3 C31C C32C C37C 7.1(10)
C31C C32C C33C C34C -0.3(12)
C37C C32C C33C C34C 178.6(8)
C32C C33C C34C C35C -3.3(12)
C32C C33C C34C C38C 178.6(8)
C33C C34C C35C C36C 2.6(12)
C38C C34C C35C C36C -179.4(8)
C34C C35C C36C C31C 1.8(12)
C34C C35C C36C C39C -176.1(7)
C32C C31C C36C C35C -5.6(10)
P3 C31C C36C C35C 173.3(6)
C32C C31C C36C C39C 172.2(7)
P3 C31C C36C C39C -8.9(10)
C11C C12C B3 C41C -176.0(6)
C11C C12C B3 C13C -58.6(8)
C11C C12C B3 C51C 56.5(8)
N14C C13C B3 C12C -10(6)
N14C C13C B3 C41C 114(6)
N14C C13C B3 C51C -127(6)
C12C B3 C41C C46C 178.0(7)
C13C B3 C41C C46C 61.7(9)
C51C B3 C41C C46C -54.9(9)
C12C B3 C41C C42C -3.3(11)
C13C B3 C41C C42C -119.6(8)
C51C B3 C41C C42C 123.8(8)
C46C C41C C42C F42C 180.0(7)
B3 C41C C42C F42C 1.2(11)
C46C C41C C42C C43C 0.1(11)
B3 C41C C42C C43C -178.7(7)
F42C C42C C43C C44C 179.5(7)
C41C C42C C43C C44C -0.6(12)
F42C C42C C43C F43C 0.1(10)
C41C C42C C43C F43C 180.0(7)
F43C C43C C44C F44C -1.2(13)
C42C C43C C44C F44C 179.4(7)
F43C C43C C44C C45C -179.2(7)
C42C C43C C44C C45C 1.4(13)
C43C C44C C45C F45C 176.4(8)
F44C C44C C45C F45C -1.7(12)
C43C C44C C45C C46C -1.7(13)
F44C C44C C45C C46C -179.8(7)
C42C C41C C46C F46C 180.0(6)
B3 C41C C46C F46C -1.1(11)
C42C C41C C46C C45C -0.5(11)
B3 C41C C46C C45C 178.4(7)
C44C C45C C46C F46C -179.2(7)
F45C C45C C46C F46C 2.8(11)
C44C C45C C46C C41C 1.3(13)
F45C C45C C46C C41C -176.8(7)
C12C B3 C51C C56C -103.4(9)
C41C B3 C51C C56C 125.9(8)
C13C B3 C51C C56C 9.8(10)
C12C B3 C51C C52C 68.2(8)
C41C B3 C51C C52C -62.4(9)
C13C B3 C51C C52C -178.5(6)
C56C C51C C52C F52C -178.9(6)
B3 C51C C52C F52C 8.1(9)
C56C C51C C52C C53C 1.5(11)
B3 C51C C52C C53C -171.5(7)
F52C C52C C53C F53C -3.2(11)
C51C C52C C53C F53C 176.4(7)
F52C C52C C53C C54C -179.2(7)
C51C C52C C53C C54C 0.4(12)
F53C C53C C54C F54C 1.9(12)
C52C C53C C54C F54C 177.9(7)
F53C C53C C54C C55C -178.4(7)
C52C C53C C54C C55C -2.4(12)
F54C C54C C55C F55C 0.1(12)
C53C C54C C55C F55C -179.6(7)
F54C C54C C55C C56C -178.0(7)
C53C C54C C55C C56C 2.3(12)
F55C C55C C56C F56C 1.8(11)
C54C C55C C56C F56C 179.8(7)
F55C C55C C56C C51C -178.2(7)
C54C C55C C56C C51C -0.2(12)
C52C C51C C56C C55C -1.6(11)
B3 C51C C56C C55C 170.4(7)
C52C C51C C56C F56C 178.3(6)
B3 C51C C56C F56C -9.6(11)
